data_4337094
loop_
_publ_author_name
'Maeda, Yuri'
'Hashimoto, Hideki'
'Kinoshita, Isamu'
'Nishioka, Takanori'

_publ_section_title
;
 \p-Back-Bonding Interaction Depending on the Bridging Chain Lengths of
 Chelated N-Heterocyclic Carbene Platinum Units in Heterometallic
 Trinuclear Complexes Affecting Their Electrochemical Property.
;
_journal_issue 2
_journal_name_full 'Inorganic chemistry'
_journal_page_first 661
_journal_page_last 663
_journal_paper_doi 10.1021/ic402063f
_journal_volume 53
_journal_year 2014
_chemical_formula_moiety 'C78 H84 B2 N4 Pt Rh2 S2'
_chemical_formula_sum 'C78 H84 B2 N4 Pt Rh2 S2'
_chemical_formula_weight 1564.19
_space_group_IT_number 14
_symmetry_cell_setting monoclinic
_symmetry_Int_Tables_number 14
_symmetry_space_group_name_Hall '-P 2yn'
_symmetry_space_group_name_H-M 'P 1 21/n 1'
_atom_sites_solution_hydrogens geom
_atom_sites_solution_primary direct
_atom_sites_solution_secondary difmap
_cell_angle_alpha 90.0000
_cell_angle_beta 92.909(5)
_cell_angle_gamma 90.0000
_cell_formula_units_Z 4
_cell_length_a 12.236(4)
_cell_length_b 19.912(6)
_cell_length_c 28.688(9)
_cell_measurement_reflns_used 10098
_cell_measurement_temperature 193
_cell_measurement_theta_max 27.48
_cell_measurement_theta_min 4.01
_cell_volume 6981(4)
_computing_cell_refinement CrystalClear
_computing_data_collection 'CrystalClear (Rigaku Inc., 2007)'
_computing_data_reduction CrystalClear
_computing_molecular_graphics 'CrystalStructure 4.0'
_computing_publication_material 'CrystalStructure 4.0 (Rigaku, 2010)'
_computing_structure_refinement 'SHELXL97 (Sheldrick, 2008)'
_computing_structure_solution SIR97
_diffrn_ambient_temperature 193
_diffrn_detector_area_resol_mean 7.314
_diffrn_measured_fraction_theta_full 0.976
_diffrn_measured_fraction_theta_max 0.976
_diffrn_measurement_device_type 'Rigaku Mercury70'
_diffrn_measurement_method \w
_diffrn_radiation_type 'Mo K\a'
_diffrn_radiation_wavelength 0.71070
_diffrn_reflns_av_R_equivalents 0.0778
_diffrn_reflns_limit_h_max 10
_diffrn_reflns_limit_h_min -15
_diffrn_reflns_limit_k_max 23
_diffrn_reflns_limit_k_min -24
_diffrn_reflns_limit_l_max 33
_diffrn_reflns_limit_l_min -35
_diffrn_reflns_number 46899
_diffrn_reflns_theta_full 26.37
_diffrn_reflns_theta_max 26.37
_diffrn_standards_number 0
_exptl_absorpt_coefficient_mu 2.563
_exptl_absorpt_correction_T_max 0.880
_exptl_absorpt_correction_T_min 0.584
_exptl_absorpt_correction_type multi-scan
_exptl_absorpt_process_details 'REQAB (Rigaku, 1998)'
_exptl_crystal_colour dark_red
_exptl_crystal_density_diffrn 1.488
_exptl_crystal_density_method 'not measured'
_exptl_crystal_description prism
_exptl_crystal_F_000 3160.00
_exptl_crystal_size_max 0.250
_exptl_crystal_size_mid 0.100
_exptl_crystal_size_min 0.050
_refine_diff_density_max 2.000
_refine_diff_density_min -0.860
_refine_ls_extinction_method none
_refine_ls_goodness_of_fit_ref 1.079
_refine_ls_hydrogen_treatment constr
_refine_ls_number_parameters 814
_refine_ls_number_reflns 13941
_refine_ls_number_restraints 0
_refine_ls_R_factor_gt 0.0681
_refine_ls_shift/su_max 0.001
_refine_ls_structure_factor_coef Fsqd
_refine_ls_weighting_details 'w = 1/[\s^2^(Fo^2^)+(0.0480P)^2^+37.4516P] where P=(Fo^2^+2Fc^2^)/3'
_refine_ls_weighting_scheme calc
_refine_ls_wR_factor_ref 0.1539
_reflns_number_gt 9673
_reflns_number_total 13941
_reflns_threshold_expression F^2^>2.0\s(F^2^)
_cod_data_source_file ic402063f_si_002.cif
_cod_data_source_block 2-C2-Rh2PtS2C2MeBPh4
_cod_database_code 4337094

loop_
_symmetry_equiv_pos_site_id
_symmetry_equiv_pos_as_xyz
1 +X,+Y,+Z
2 1/2-X,1/2+Y,1/2-Z
3 -X,-Y,-Z
4 1/2+X,1/2-Y,1/2+Z

loop_
_atom_site_label
_atom_site_type_symbol
_atom_site_fract_x
_atom_site_fract_y
_atom_site_fract_z
_atom_site_U_iso_or_equiv
_atom_site_adp_type
_atom_site_occupancy
_atom_site_symmetry_multiplicity
_atom_site_calc_flag
_atom_site_refinement_flags
Pt1 Pt 0.69704(3) 0.229978(15) 0.902177(11) 0.03053(11) Uani 1.0 4 d .
Rh1 Rh 0.57813(6) 0.22613(3) 0.80928(2) 0.03237(17) Uani 1.0 4 d .
Rh2 Rh 0.79757(6) 0.17470(3) 0.81871(2) 0.03702(18) Uani 1.0 4 d .
S1 S 0.64499(18) 0.13940(10) 0.85496(7) 0.0339(5) Uani 1.0 4 d .
S2 S 0.73582(19) 0.28232(10) 0.83167(8) 0.0357(5) Uani 1.0 4 d .
N1 N 0.5756(6) 0.2026(4) 0.9860(3) 0.0387(18) Uani 1.0 4 d .
N2 N 0.6913(6) 0.1255(4) 0.9799(3) 0.0390(18) Uani 1.0 4 d .
N3 N 0.6929(7) 0.3350(4) 0.9795(3) 0.0385(18) Uani 1.0 4 d .
N91 N 0.8453(7) 0.3342(4) 0.9463(3) 0.0419(19) Uani 1.0 4 d .
C1 C 0.6548(8) 0.1823(4) 0.9597(3) 0.036(2) Uani 1.0 4 d .
C2 C 0.5604(9) 0.1611(5) 1.0227(4) 0.050(3) Uani 1.0 4 d .
C3 C 0.6327(9) 0.1118(5) 1.0184(4) 0.052(3) Uani 1.0 4 d .
C4 C 0.7847(9) 0.0868(5) 0.9647(4) 0.057(3) Uani 1.0 4 d .
C5 C 0.5178(9) 0.2670(5) 0.9760(4) 0.051(3) Uani 1.0 4 d .
C6 C 0.5797(9) 0.3270(5) 0.9949(4) 0.054(3) Uani 1.0 4 d .
C7 C 0.7445(8) 0.3065(4) 0.9448(3) 0.036(2) Uani 1.0 4 d .
C8 C 0.7621(10) 0.3814(5) 1.0024(4) 0.050(3) Uani 1.0 4 d .
C9 C 0.8564(10) 0.3808(5) 0.9813(4) 0.051(3) Uani 1.0 4 d .
C10 C 0.9347(8) 0.3151(6) 0.9183(4) 0.059(3) Uani 1.0 4 d .
C11 C 0.4848(8) 0.2937(5) 0.7620(4) 0.042(3) Uani 1.0 4 d .
C12 C 0.4234(7) 0.2766(5) 0.8009(3) 0.038(3) Uani 1.0 4 d .
C13 C 0.4068(8) 0.2066(5) 0.8023(4) 0.046(3) Uani 1.0 4 d .
C14 C 0.4546(8) 0.1786(5) 0.7640(4) 0.043(3) Uani 1.0 4 d .
C15 C 0.5038(8) 0.2322(5) 0.7390(4) 0.043(3) Uani 1.0 4 d .
C16 C 0.5180(10) 0.3632(5) 0.7467(4) 0.064(4) Uani 1.0 4 d .
C17 C 0.3845(10) 0.3284(6) 0.8366(4) 0.063(3) Uani 1.0 4 d .
C18 C 0.3396(9) 0.1716(7) 0.8366(5) 0.072(4) Uani 1.0 4 d .
C19 C 0.4592(10) 0.1056(5) 0.7522(4) 0.063(4) Uani 1.0 4 d .
C20 C 0.5587(10) 0.2271(6) 0.6936(4) 0.062(3) Uani 1.0 4 d .
C21 C 0.9568(9) 0.1895(5) 0.7887(4) 0.050(3) Uani 1.0 4 d .
C22 C 0.8830(10) 0.1563(6) 0.7564(4) 0.058(3) Uani 1.0 4 d .
C23 C 0.8511(9) 0.0928(5) 0.7754(4) 0.050(3) Uani 1.0 4 d .
C24 C 0.9041(8) 0.0875(5) 0.8202(4) 0.043(3) Uani 1.0 4 d .
C25 C 0.9672(9) 0.1478(5) 0.8287(4) 0.051(3) Uani 1.0 4 d .
C26 C 1.0125(10) 0.2542(6) 0.7821(5) 0.076(4) Uani 1.0 4 d .
C27 C 0.8513(11) 0.1801(7) 0.7071(4) 0.084(5) Uani 1.0 4 d .
C28 C 0.7809(10) 0.0406(6) 0.7533(4) 0.072(4) Uani 1.0 4 d .
C29 C 0.8978(9) 0.0282(5) 0.8519(4) 0.057(3) Uani 1.0 4 d .
C30 C 1.0407(9) 0.1596(6) 0.8712(4) 0.059(3) Uani 1.0 4 d .
C31 C 0.2772(8) 0.1311(5) 1.0852(3) 0.039(2) Uani 1.0 4 d .
C32 C 0.3511(8) 0.0787(5) 1.0796(4) 0.046(3) Uani 1.0 4 d .
C33 C 0.4128(9) 0.0512(6) 1.1166(4) 0.059(3) Uani 1.0 4 d .
C34 C 0.4068(10) 0.0736(6) 1.1602(5) 0.065(4) Uani 1.0 4 d .
C35 C 0.3349(10) 0.1259(6) 1.1682(4) 0.065(4) Uani 1.0 4 d .
C36 C 0.2727(9) 0.1535(5) 1.1311(4) 0.052(3) Uani 1.0 4 d .
C37 C 0.0739(7) 0.1730(4) 1.0604(3) 0.0318(19) Uani 1.0 4 d .
C38 C 0.0323(9) 0.1338(5) 1.0941(4) 0.049(3) Uani 1.0 4 d .
C39 C -0.0740(9) 0.1412(6) 1.1087(4) 0.054(3) Uani 1.0 4 d .
C40 C -0.1410(9) 0.1864(6) 1.0889(4) 0.060(3) Uani 1.0 4 d .
C41 C -0.1040(10) 0.2273(6) 1.0554(5) 0.074(4) Uani 1.0 4 d .
C42 C 0.0004(9) 0.2206(6) 1.0413(4) 0.063(4) Uani 1.0 4 d .
C43 C 0.2412(7) 0.2385(4) 1.0273(3) 0.036(2) Uani 1.0 4 d .
C44 C 0.2866(8) 0.2847(5) 1.0590(4) 0.049(3) Uani 1.0 4 d .
C45 C 0.3100(9) 0.3518(5) 1.0467(4) 0.054(3) Uani 1.0 4 d .
C46 C 0.2894(8) 0.3722(5) 1.0018(4) 0.051(3) Uani 1.0 4 d .
C47 C 0.2465(8) 0.3280(5) 0.9693(4) 0.046(3) Uani 1.0 4 d .
C48 C 0.2224(8) 0.2630(5) 0.9809(4) 0.043(3) Uani 1.0 4 d .
C49 C 0.1971(8) 0.1130(4) 0.9976(3) 0.037(2) Uani 1.0 4 d .
C50 C 0.1112(9) 0.0706(5) 0.9856(3) 0.043(3) Uani 1.0 4 d .
C51 C 0.1142(10) 0.0253(5) 0.9495(4) 0.054(3) Uani 1.0 4 d .
C52 C 0.2046(11) 0.0206(5) 0.9236(4) 0.058(4) Uani 1.0 4 d .
C53 C 0.2913(10) 0.0620(5) 0.9332(4) 0.058(3) Uani 1.0 4 d .
C54 C 0.2888(9) 0.1081(5) 0.9698(4) 0.050(3) Uani 1.0 4 d .
C55 C 0.4303(8) 0.5255(4) 0.8689(3) 0.038(2) Uani 1.0 4 d .
C56 C 0.5158(9) 0.5051(5) 0.8415(4) 0.053(3) Uani 1.0 4 d .
C57 C 0.6110(10) 0.4774(6) 0.8593(4) 0.060(3) Uani 1.0 4 d .
C58 C 0.6298(9) 0.4698(5) 0.9066(4) 0.050(3) Uani 1.0 4 d .
C59 C 0.5496(9) 0.4900(5) 0.9347(4) 0.048(3) Uani 1.0 4 d .
C60 C 0.4523(8) 0.5166(5) 0.9161(3) 0.041(3) Uani 1.0 4 d .
C61 C 0.2140(7) 0.5536(4) 0.8776(3) 0.0327(19) Uani 1.0 4 d .
C62 C 0.1947(8) 0.4939(5) 0.9021(3) 0.038(2) Uani 1.0 4 d .
C63 C 0.1017(9) 0.4839(5) 0.9260(4) 0.047(3) Uani 1.0 4 d .
C64 C 0.0224(9) 0.5327(5) 0.9265(4) 0.050(3) Uani 1.0 4 d .
C65 C 0.0375(9) 0.5916(5) 0.9038(4) 0.052(3) Uani 1.0 4 d .
C66 C 0.1337(8) 0.6021(5) 0.8800(4) 0.045(3) Uani 1.0 4 d .
C67 C 0.3463(8) 0.6451(4) 0.8404(3) 0.036(2) Uani 1.0 4 d .
C68 C 0.4258(8) 0.6774(5) 0.8686(3) 0.040(3) Uani 1.0 4 d .
C69 C 0.4427(9) 0.7469(5) 0.8665(4) 0.045(3) Uani 1.0 4 d .
C70 C 0.3796(8) 0.7854(5) 0.8359(4) 0.043(3) Uani 1.0 4 d .
C71 C 0.3003(8) 0.7553(4) 0.8079(4) 0.039(3) Uani 1.0 4 d .
C72 C 0.2858(8) 0.6861(4) 0.8096(3) 0.041(3) Uani 1.0 4 d .
C73 C 0.2919(8) 0.5287(4) 0.7943(3) 0.036(2) Uani 1.0 4 d .
C74 C 0.3387(8) 0.5506(5) 0.7536(3) 0.040(3) Uani 1.0 4 d .
C75 C 0.3180(8) 0.5190(5) 0.7106(3) 0.043(3) Uani 1.0 4 d .
C76 C 0.2492(9) 0.4650(5) 0.7064(4) 0.050(3) Uani 1.0 4 d .
C77 C 0.2011(8) 0.4426(5) 0.7456(3) 0.043(3) Uani 1.0 4 d .
C78 C 0.2218(8) 0.4740(5) 0.7884(3) 0.039(3) Uani 1.0 4 d .
B1 B 0.1986(9) 0.1643(5) 1.0429(4) 0.036(3) Uani 1.0 4 d .
B2 B 0.3203(9) 0.5640(5) 0.8460(4) 0.033(3) Uani 1.0 4 d .
H2 H 0.5094 0.1663 1.0463 0.0596 Uiso 1.0 4 calc R
H3 H 0.6420 0.0740 1.0384 0.0623 Uiso 1.0 4 calc R
H4A H 0.8528 0.1082 0.9764 0.0682 Uiso 1.0 4 calc R
H4B H 0.7827 0.0852 0.9305 0.0682 Uiso 1.0 4 calc R
H4C H 0.7811 0.0410 0.9771 0.0682 Uiso 1.0 4 calc R
H5A H 0.4452 0.2656 0.9898 0.0613 Uiso 1.0 4 calc R
H5B H 0.5055 0.2720 0.9418 0.0613 Uiso 1.0 4 calc R
H6A H 0.5377 0.3679 0.9858 0.0645 Uiso 1.0 4 calc R
H6B H 0.5829 0.3245 1.0294 0.0645 Uiso 1.0 4 calc R
H8 H 0.7450 0.4084 1.0284 0.0597 Uiso 1.0 4 calc R
H9 H 0.9192 0.4074 0.9891 0.0616 Uiso 1.0 4 calc R
H10A H 0.9956 0.2984 0.9386 0.0713 Uiso 1.0 4 calc R
H10B H 0.9590 0.3543 0.9009 0.0713 Uiso 1.0 4 calc R
H10C H 0.9105 0.2798 0.8963 0.0713 Uiso 1.0 4 calc R
H16A H 0.5323 0.3916 0.7742 0.0769 Uiso 1.0 4 calc R
H16B H 0.4589 0.3829 0.7269 0.0769 Uiso 1.0 4 calc R
H16C H 0.5844 0.3600 0.7291 0.0769 Uiso 1.0 4 calc R
H17A H 0.3208 0.3527 0.8231 0.0753 Uiso 1.0 4 calc R
H17B H 0.4436 0.3603 0.8443 0.0753 Uiso 1.0 4 calc R
H17C H 0.3643 0.3051 0.8650 0.0753 Uiso 1.0 4 calc R
H18A H 0.3641 0.1250 0.8400 0.0861 Uiso 1.0 4 calc R
H18B H 0.2625 0.1724 0.8255 0.0861 Uiso 1.0 4 calc R
H18C H 0.3478 0.1945 0.8668 0.0861 Uiso 1.0 4 calc R
H19A H 0.5265 0.0963 0.7362 0.0760 Uiso 1.0 4 calc R
H19B H 0.3957 0.0938 0.7316 0.0760 Uiso 1.0 4 calc R
H19C H 0.4583 0.0790 0.7809 0.0760 Uiso 1.0 4 calc R
H20A H 0.5055 0.2369 0.6678 0.0747 Uiso 1.0 4 calc R
H20B H 0.5876 0.1816 0.6900 0.0747 Uiso 1.0 4 calc R
H20C H 0.6190 0.2595 0.6933 0.0747 Uiso 1.0 4 calc R
H26A H 1.0115 0.2806 0.8109 0.0916 Uiso 1.0 4 calc R
H26B H 0.9746 0.2791 0.7566 0.0916 Uiso 1.0 4 calc R
H26C H 1.0885 0.2461 0.7743 0.0916 Uiso 1.0 4 calc R
H27A H 0.9059 0.1646 0.6857 0.1009 Uiso 1.0 4 calc R
H27B H 0.8481 0.2293 0.7066 0.1009 Uiso 1.0 4 calc R
H27C H 0.7794 0.1618 0.6973 0.1009 Uiso 1.0 4 calc R
H28A H 0.7286 0.0247 0.7756 0.0865 Uiso 1.0 4 calc R
H28B H 0.8264 0.0029 0.7438 0.0865 Uiso 1.0 4 calc R
H28C H 0.7411 0.0593 0.7258 0.0865 Uiso 1.0 4 calc R
H29A H 0.9499 -0.0061 0.8427 0.0683 Uiso 1.0 4 calc R
H29B H 0.8235 0.0097 0.8496 0.0683 Uiso 1.0 4 calc R
H29C H 0.9158 0.0421 0.8841 0.0683 Uiso 1.0 4 calc R
H30A H 1.1014 0.1276 0.8717 0.0711 Uiso 1.0 4 calc R
H30B H 0.9991 0.1537 0.8992 0.0711 Uiso 1.0 4 calc R
H30C H 1.0696 0.2055 0.8705 0.0711 Uiso 1.0 4 calc R
H32 H 0.3594 0.0612 1.0492 0.0550 Uiso 1.0 4 calc R
H33 H 0.4611 0.0152 1.1107 0.0711 Uiso 1.0 4 calc R
H34 H 0.4505 0.0544 1.1851 0.0784 Uiso 1.0 4 calc R
H35 H 0.3282 0.1427 1.1989 0.0783 Uiso 1.0 4 calc R
H36 H 0.2248 0.1895 1.1373 0.0629 Uiso 1.0 4 calc R
H38 H 0.0775 0.1000 1.1082 0.0590 Uiso 1.0 4 calc R
H39 H -0.0987 0.1135 1.1330 0.0647 Uiso 1.0 4 calc R
H40 H -0.2142 0.1901 1.0982 0.0721 Uiso 1.0 4 calc R
H41 H -0.1507 0.2608 1.0416 0.0889 Uiso 1.0 4 calc R
H42 H 0.0241 0.2494 1.0174 0.0757 Uiso 1.0 4 calc R
H44 H 0.3026 0.2706 1.0903 0.0585 Uiso 1.0 4 calc R
H45 H 0.3398 0.3822 1.0695 0.0654 Uiso 1.0 4 calc R
H46 H 0.3048 0.4171 0.9931 0.0612 Uiso 1.0 4 calc R
H47 H 0.2329 0.3427 0.9380 0.0554 Uiso 1.0 4 calc R
H48 H 0.1926 0.2337 0.9575 0.0519 Uiso 1.0 4 calc R
H50 H 0.0473 0.0727 1.0030 0.0521 Uiso 1.0 4 calc R
H51 H 0.0530 -0.0029 0.9424 0.0644 Uiso 1.0 4 calc R
H52 H 0.2069 -0.0114 0.8991 0.0699 Uiso 1.0 4 calc R
H53 H 0.3538 0.0595 0.9149 0.0700 Uiso 1.0 4 calc R
H54 H 0.3499 0.1367 0.9762 0.0603 Uiso 1.0 4 calc R
H56 H 0.5071 0.5109 0.8086 0.0631 Uiso 1.0 4 calc R
H57 H 0.6650 0.4633 0.8387 0.0721 Uiso 1.0 4 calc R
H58 H 0.6963 0.4510 0.9192 0.0604 Uiso 1.0 4 calc R
H59 H 0.5606 0.4859 0.9676 0.0570 Uiso 1.0 4 calc R
H60 H 0.3980 0.5294 0.9369 0.0487 Uiso 1.0 4 calc R
H62 H 0.2480 0.4592 0.9021 0.0461 Uiso 1.0 4 calc R
H63 H 0.0921 0.4430 0.9423 0.0560 Uiso 1.0 4 calc R
H64 H -0.0424 0.5254 0.9427 0.0599 Uiso 1.0 4 calc R
H65 H -0.0169 0.6257 0.9039 0.0623 Uiso 1.0 4 calc R
H66 H 0.1438 0.6440 0.8650 0.0535 Uiso 1.0 4 calc R
H68 H 0.4701 0.6515 0.8900 0.0481 Uiso 1.0 4 calc R
H69 H 0.4978 0.7673 0.8862 0.0538 Uiso 1.0 4 calc R
H70 H 0.3910 0.8325 0.8343 0.0511 Uiso 1.0 4 calc R
H71 H 0.2550 0.7817 0.7873 0.0473 Uiso 1.0 4 calc R
H72 H 0.2324 0.6661 0.7889 0.0493 Uiso 1.0 4 calc R
H74 H 0.3863 0.5884 0.7552 0.0474 Uiso 1.0 4 calc R
H75 H 0.3523 0.5353 0.6839 0.0515 Uiso 1.0 4 calc R
H76 H 0.2352 0.4435 0.6772 0.0597 Uiso 1.0 4 calc R
H77 H 0.1529 0.4052 0.7435 0.0514 Uiso 1.0 4 calc R
H78 H 0.1866 0.4573 0.8148 0.0473 Uiso 1.0 4 calc R

loop_
_atom_site_aniso_label
_atom_site_aniso_U_11
_atom_site_aniso_U_22
_atom_site_aniso_U_33
_atom_site_aniso_U_12
_atom_site_aniso_U_13
_atom_site_aniso_U_23
Pt1 0.0309(2) 0.02794(16) 0.03286(18) 0.00023(14) 0.00319(14) 0.0019(19)
Rh1 0.0320(4) 0.0299(4) 0.0352(4) 0.0002(3) 0.0010(3) 0.004(4)
Rh2 0.0372(5) 0.0355(4) 0.0390(4) 0.0061(3) 0.0073(4) 0.004(5)
S1 0.0380(13) 0.0273(10) 0.0365(12) -0.0017(9) 0.0020(10) 0.003(3)
S2 0.0359(13) 0.0323(11) 0.0392(12) -0.0018(9) 0.0046(10) 0.005(5)
N1 0.034(5) 0.051(5) 0.031(4) -0.013(4) 0.005(4) 0.006(6)
N2 0.037(5) 0.033(4) 0.047(5) -0.000(4) 0.006(4) 0.010(11)
N3 0.048(5) 0.035(4) 0.033(4) 0.003(4) 0.010(4) 0.002(3)
N91 0.044(5) 0.034(4) 0.047(5) -0.007(4) -0.005(4) -0.002(2)
C1 0.040(6) 0.032(5) 0.036(5) -0.003(4) -0.004(5) 0.005(6)
C2 0.059(7) 0.056(6) 0.035(6) -0.016(6) 0.016(5) 0.011(12)
C3 0.064(8) 0.045(6) 0.046(6) -0.005(6) -0.005(6) 0.02(3)
C4 0.059(8) 0.042(6) 0.070(8) 0.018(5) 0.009(6) 0.014(14)
C5 0.044(7) 0.048(6) 0.063(7) 0.011(5) 0.015(5) 0.010(10)
C6 0.058(8) 0.045(6) 0.061(7) 0.010(5) 0.023(6) -0.006(6)
C7 0.045(6) 0.036(5) 0.026(5) -0.001(4) -0.001(4) -0.0003(3)
C8 0.076(9) 0.039(5) 0.033(6) 0.008(5) -0.000(6) -0.007(8)
C9 0.058(8) 0.040(6) 0.055(7) -0.001(5) -0.010(6) -0.005(6)
C10 0.030(6) 0.066(7) 0.083(8) -0.009(5) -0.001(6) -0.012(12)
C11 0.037(6) 0.040(5) 0.049(6) 0.007(4) 0.002(5) 0.012(12)
C12 0.030(5) 0.048(5) 0.038(5) 0.026(5) 0.014(4) 0.016(16)
C13 0.028(6) 0.052(6) 0.059(7) 0.007(5) 0.009(5) 0.012(12)
C14 0.040(6) 0.039(5) 0.049(6) -0.007(5) -0.010(5) 0.011(12)
C15 0.039(6) 0.048(6) 0.041(6) 0.007(5) -0.009(5) -0.003(3)
C16 0.068(8) 0.042(6) 0.081(8) 0.006(6) -0.011(7) 0.02(3)
C17 0.059(8) 0.063(7) 0.067(8) 0.020(6) 0.011(6) 0.008(8)
C18 0.037(7) 0.094(9) 0.086(9) -0.006(7) 0.023(6) 0.010(10)
C19 0.067(8) 0.042(6) 0.079(8) -0.007(6) -0.015(7) -0.0014(15)
C20 0.063(8) 0.077(8) 0.047(7) 0.007(7) 0.008(6) -0.003(3)
C21 0.040(6) 0.054(6) 0.059(7) 0.004(5) 0.036(6) 0.010(11)
C22 0.056(8) 0.070(7) 0.050(7) 0.031(6) 0.026(6) 0.004(4)
C23 0.043(7) 0.053(6) 0.056(7) 0.008(5) 0.013(5) -0.019(19)
C24 0.038(6) 0.039(5) 0.053(6) 0.015(5) 0.020(5) 0.007(7)
C25 0.041(6) 0.050(6) 0.063(7) 0.019(5) 0.020(6) -0.0009(9)
C26 0.057(8) 0.063(7) 0.113(11) 0.008(6) 0.044(8) 0.03(4)
C27 0.091(11) 0.121(11) 0.042(7) 0.036(9) 0.026(7) 0.03(3)
C28 0.071(9) 0.083(9) 0.064(8) 0.016(7) 0.020(7) -0.011(11)
C29 0.062(8) 0.038(5) 0.072(8) 0.016(5) 0.011(6) 0.011(12)
C30 0.050(7) 0.059(7) 0.069(8) 0.016(6) 0.004(6) -0.00016(16)
C31 0.032(6) 0.037(5) 0.046(6) -0.002(4) -0.001(5) 0.009(9)
C32 0.034(6) 0.046(6) 0.058(7) -0.003(5) 0.007(5) 0.018(18)
C33 0.045(7) 0.063(7) 0.070(8) 0.001(6) 0.004(6) 0.02(2)
C34 0.056(8) 0.070(8) 0.068(9) -0.012(6) -0.016(7) 0.04(4)
C35 0.071(9) 0.071(8) 0.052(7) -0.025(7) -0.013(6) 0.008(9)
C36 0.071(8) 0.040(5) 0.045(6) -0.013(5) -0.008(6) 0.010(10)
C37 0.027(5) 0.029(4) 0.039(5) -0.002(4) -0.002(4) -0.0003(3)
C38 0.048(7) 0.047(6) 0.053(7) -0.007(5) 0.006(5) 0.005(5)
C39 0.049(7) 0.056(7) 0.057(7) -0.017(6) 0.007(6) 0.004(4)
C40 0.036(7) 0.078(8) 0.068(8) -0.008(6) 0.023(6) -0.013(14)
C41 0.042(7) 0.066(8) 0.114(11) 0.015(6) 0.003(7) 0.03(3)
C42 0.043(7) 0.072(8) 0.075(8) 0.013(6) 0.014(6) 0.03(4)
C43 0.028(5) 0.037(5) 0.043(6) -0.000(4) 0.013(4) 0.003(4)
C44 0.051(7) 0.036(5) 0.059(7) -0.004(5) -0.004(5) 0.009(10)
C45 0.050(7) 0.043(6) 0.070(8) -0.009(5) -0.003(6) -0.004(4)
C46 0.044(7) 0.033(5) 0.075(8) -0.002(5) -0.003(6) 0.02(2)
C47 0.042(6) 0.054(6) 0.044(6) 0.003(5) 0.006(5) 0.012(12)
C48 0.032(6) 0.033(5) 0.065(7) -0.004(4) 0.002(5) 0.003(3)
C49 0.035(6) 0.032(5) 0.043(6) 0.001(4) -0.004(5) 0.012(12)
C50 0.054(7) 0.039(5) 0.037(6) 0.000(5) -0.002(5) 0.010(10)
C51 0.060(8) 0.056(7) 0.044(6) -0.006(6) -0.001(6) 0.0010(10)
C52 0.093(10) 0.046(6) 0.033(6) 0.010(6) -0.014(6) -0.003(4)
C53 0.078(9) 0.054(7) 0.046(7) 0.018(6) 0.031(6) 0.011(11)
C54 0.047(7) 0.043(6) 0.061(7) 0.002(5) 0.010(6) 0.005(5)
C55 0.045(6) 0.034(5) 0.035(5) -0.001(4) 0.000(5) 0.004(4)
C56 0.044(7) 0.067(7) 0.048(6) 0.021(6) 0.013(5) 0.015(15)
C57 0.056(8) 0.063(7) 0.061(8) 0.019(6) -0.004(6) 0.005(5)
C58 0.059(8) 0.036(5) 0.055(7) 0.011(5) -0.004(6) 0.013(13)
C59 0.054(7) 0.047(6) 0.041(6) 0.004(5) -0.004(5) -0.004(4)
C60 0.041(6) 0.039(5) 0.042(6) 0.002(4) -0.001(5) -0.005(5)
C61 0.032(5) 0.035(5) 0.030(5) -0.011(4) 0.003(4) -0.003(3)
C62 0.045(6) 0.037(5) 0.034(5) -0.000(5) 0.003(5) -0.0016(16)
C63 0.053(7) 0.044(6) 0.043(6) -0.011(5) 0.007(5) 0.003(3)
C64 0.039(7) 0.061(7) 0.051(6) -0.008(5) 0.013(5) 0.003(3)
C65 0.053(7) 0.054(6) 0.048(6) 0.002(5) -0.009(6) 0.003(3)
C66 0.045(7) 0.047(6) 0.042(6) -0.002(5) 0.000(5) 0.009(9)
C67 0.034(6) 0.035(5) 0.037(5) -0.001(4) -0.000(4) 0.0018(18)
C68 0.040(6) 0.038(5) 0.042(6) -0.007(4) 0.002(5) -0.0015(15)
C69 0.047(7) 0.037(5) 0.051(6) -0.004(5) 0.006(5) -0.013(13)
C70 0.047(6) 0.034(5) 0.049(6) -0.003(5) 0.022(5) -0.004(4)
C71 0.042(6) 0.029(5) 0.047(6) 0.005(4) 0.006(5) 0.009(9)
C72 0.045(6) 0.033(5) 0.045(6) -0.000(4) -0.002(5) 0.0015(16)
C73 0.036(6) 0.038(5) 0.032(5) 0.003(4) -0.000(4) 0.004(5)
C74 0.038(6) 0.037(5) 0.043(6) -0.003(4) -0.001(5) 0.004(4)
C75 0.044(6) 0.054(6) 0.032(5) -0.001(5) 0.008(5) 0.006(6)
C76 0.055(7) 0.055(6) 0.039(6) -0.001(5) 0.010(5) -0.02(3)
C77 0.045(6) 0.042(5) 0.041(6) 0.000(5) 0.000(5) -0.012(12)
C78 0.038(6) 0.040(5) 0.040(6) 0.001(4) 0.005(5) 0.00012(12)
B1 0.039(7) 0.030(5) 0.040(6) -0.004(5) 0.004(5) 0.008(8)
B2 0.031(6) 0.037(5) 0.031(6) -0.001(5) -0.003(5) 0.009(9)

loop_
_atom_type_symbol
_atom_type_description
_atom_type_scat_dispersion_real
_atom_type_scat_dispersion_imag
_atom_type_scat_source
C C 0.0033 0.0016
;
International Tables for Crystallography
(1992, Vol. C, Tables 4.2.6.8 and 6.1.1.4)
;
H H 0.0000 0.0000
;
International Tables for Crystallography
(1992, Vol. C, Table 6.1.1.4)
;
B B 0.0013 0.0007
;
International Tables for Crystallography
(1992, Vol. C, Tables 4.2.6.8 and 6.1.1.4)
;
N N 0.0061 0.0033
;
International Tables for Crystallography
(1992, Vol. C, Tables 4.2.6.8 and 6.1.1.4)
;
Pt Pt -1.7033 8.3905
;
International Tables for Crystallography
(1992, Vol. C, Tables 4.2.6.8 and 6.1.1.4)
;
Rh Rh -1.1178 0.9187
;
International Tables for Crystallography
(1992, Vol. C, Tables 4.2.6.8 and 6.1.1.4)
;
S S 0.1246 0.1234
;
International Tables for Crystallography
(1992, Vol. C, Tables 4.2.6.8 and 6.1.1.4)
;

loop_
_geom_angle_atom_site_label_1
_geom_angle_atom_site_label_2
_geom_angle_atom_site_label_3
_geom_angle
_geom_angle_publ_flag
Rh1 Pt1 Rh2 57.96(3) yes
Rh1 Pt1 S1 49.49(6) yes
Rh1 Pt1 S2 49.41(6) yes
Rh1 Pt1 C1 126.4(3) yes
Rh1 Pt1 C7 132.4(3) yes
Rh2 Pt1 S1 49.68(6) yes
Rh2 Pt1 S2 49.97(6) yes
Rh2 Pt1 C1 128.9(3) yes
Rh2 Pt1 C7 130.7(3) yes
S1 Pt1 S2 84.47(8) yes
S1 Pt1 C1 92.1(3) yes
S1 Pt1 C7 178.1(3) yes
S2 Pt1 C1 175.8(3) yes
S2 Pt1 C7 97.0(3) yes
C1 Pt1 C7 86.4(4) yes
Pt1 Rh1 Rh2 60.80(2) yes
Pt1 Rh1 S1 50.42(6) yes
Pt1 Rh1 S2 50.93(6) yes
Pt1 Rh1 C11 139.1(3) yes
Pt1 Rh1 C12 118.5(3) yes
Pt1 Rh1 C13 121.6(3) yes
Pt1 Rh1 C14 147.8(3) yes
Pt1 Rh1 C15 173.5(3) yes
Rh2 Rh1 S1 51.20(6) yes
Rh2 Rh1 S2 51.59(6) yes
Rh2 Rh1 C11 137.1(3) yes
Rh2 Rh1 C12 172.8(3) yes
Rh2 Rh1 C13 148.6(3) yes
Rh2 Rh1 C14 121.5(3) yes
Rh2 Rh1 C15 116.9(3) yes
S1 Rh1 S2 86.37(8) yes
S1 Rh1 C11 167.4(3) yes
S1 Rh1 C12 134.7(3) yes
S1 Rh1 C13 103.7(3) yes
S1 Rh1 C14 103.4(3) yes
S1 Rh1 C15 133.8(3) yes
S2 Rh1 C11 106.2(3) yes
S2 Rh1 C12 121.8(3) yes
S2 Rh1 C13 157.6(3) yes
S2 Rh1 C14 159.2(3) yes
S2 Rh1 C15 122.7(3) yes
C11 Rh1 C12 38.2(4) yes
C11 Rh1 C13 64.8(4) yes
C11 Rh1 C14 64.5(4) yes
C11 Rh1 C15 37.9(4) yes
C12 Rh1 C13 38.5(4) yes
C12 Rh1 C14 63.4(4) yes
C12 Rh1 C15 62.9(4) yes
C13 Rh1 C14 37.7(4) yes
C13 Rh1 C15 63.8(4) yes
C14 Rh1 C15 38.6(4) yes
Pt1 Rh2 Rh1 61.24(3) yes
Pt1 Rh2 S1 50.63(6) yes
Pt1 Rh2 S2 51.06(6) yes
Pt1 Rh2 C21 133.1(3) yes
Pt1 Rh2 C22 167.7(3) yes
Pt1 Rh2 C23 153.1(3) yes
Pt1 Rh2 C24 123.7(3) yes
Pt1 Rh2 C25 115.1(3) yes
Rh1 Rh2 S1 51.21(6) yes
Rh1 Rh2 S2 51.13(6) yes
Rh1 Rh2 C21 139.5(3) yes
Rh1 Rh2 C22 118.3(3) yes
Rh1 Rh2 C23 121.4(3) yes
Rh1 Rh2 C24 147.6(3) yes
Rh1 Rh2 C25 173.3(3) yes
S1 Rh2 S2 86.03(9) yes
S1 Rh2 C21 168.8(3) yes
S1 Rh2 C22 140.1(3) yes
S1 Rh2 C23 107.8(3) yes
S1 Rh2 C24 104.3(3) yes
S1 Rh2 C25 131.8(3) yes
S2 Rh2 C21 104.1(3) yes
S2 Rh2 C22 118.0(3) yes
S2 Rh2 C23 154.2(3) yes
S2 Rh2 C24 160.1(3) yes
S2 Rh2 C25 122.1(3) yes
C21 Rh2 C22 38.3(4) yes
C21 Rh2 C23 64.9(4) yes
C21 Rh2 C24 64.5(4) yes
C21 Rh2 C25 38.1(4) yes
C22 Rh2 C23 38.9(4) yes
C22 Rh2 C24 64.1(4) yes
C22 Rh2 C25 63.9(4) yes
C23 Rh2 C24 38.0(4) yes
C23 Rh2 C25 64.6(4) yes
C24 Rh2 C25 39.0(4) yes
Pt1 S1 Rh1 80.10(7) yes
Pt1 S1 Rh2 79.70(7) yes
Rh1 S1 Rh2 77.59(7) yes
Pt1 S2 Rh1 79.66(8) yes
Pt1 S2 Rh2 78.96(7) yes
Rh1 S2 Rh2 77.27(7) yes
C1 N1 C2 113.0(8) yes
C1 N1 C5 120.6(8) yes
C2 N1 C5 126.3(8) yes
C1 N2 C3 109.8(8) yes
C1 N2 C4 124.5(8) yes
C3 N2 C4 125.6(8) yes
C6 N3 C7 131.4(8) yes
C6 N3 C8 118.9(8) yes
C7 N3 C8 109.7(8) yes
C7 N91 C9 110.9(8) yes
C7 N91 C10 126.4(8) yes
C9 N91 C10 122.5(9) yes
Pt1 C1 N1 123.7(6) yes
Pt1 C1 N2 131.8(7) yes
N1 C1 N2 104.5(8) yes
N1 C2 C3 105.0(9) yes
N2 C3 C2 107.7(9) yes
N1 C5 C6 113.0(8) yes
N3 C6 C5 116.1(9) yes
Pt1 C7 N3 129.9(7) yes
Pt1 C7 N91 124.1(7) yes
N3 C7 N91 105.6(8) yes
N3 C8 C9 107.4(9) yes
N91 C9 C8 106.5(9) yes
Rh1 C11 C12 69.3(5) yes
Rh1 C11 C15 70.4(6) yes
Rh1 C11 C16 127.0(7) yes
C12 C11 C15 105.4(8) yes
C12 C11 C16 127.5(9) yes
C15 C11 C16 127.0(9) yes
Rh1 C12 C11 72.5(5) yes
Rh1 C12 C13 70.2(6) yes
Rh1 C12 C17 122.6(7) yes
C11 C12 C13 109.9(8) yes
C11 C12 C17 123.7(8) yes
C13 C12 C17 126.4(9) yes
Rh1 C13 C12 71.3(6) yes
Rh1 C13 C14 72.3(6) yes
Rh1 C13 C18 126.7(8) yes
C12 C13 C14 108.0(9) yes
C12 C13 C18 124.4(10) yes
C14 C13 C18 127.3(10) yes
Rh1 C14 C13 70.0(6) yes
Rh1 C14 C15 71.1(6) yes
Rh1 C14 C19 121.9(7) yes
C13 C14 C15 107.5(8) yes
C13 C14 C19 126.4(9) yes
C15 C14 C19 126.0(9) yes
Rh1 C15 C11 71.7(6) yes
Rh1 C15 C14 70.3(6) yes
Rh1 C15 C20 128.2(7) yes
C11 C15 C14 109.1(9) yes
C11 C15 C20 123.7(9) yes
C14 C15 C20 127.0(9) yes
Rh2 C21 C22 69.3(6) yes
Rh2 C21 C25 69.4(6) yes
Rh2 C21 C26 126.5(8) yes
C22 C21 C25 106.4(9) yes
C22 C21 C26 127.2(10) yes
C25 C21 C26 126.4(10) yes
Rh2 C22 C21 72.4(6) yes
Rh2 C22 C23 71.4(6) yes
Rh2 C22 C27 127.4(9) yes
C21 C22 C23 109.6(9) yes
C21 C22 C27 125.6(11) yes
C23 C22 C27 124.5(10) yes
Rh2 C23 C22 69.7(6) yes
Rh2 C23 C24 71.0(6) yes
Rh2 C23 C28 126.2(8) yes
C22 C23 C24 106.9(9) yes
C22 C23 C28 128.3(10) yes
C24 C23 C28 124.7(10) yes
Rh2 C24 C23 71.0(6) yes
Rh2 C24 C25 69.7(6) yes
Rh2 C24 C29 126.5(7) yes
C23 C24 C25 107.9(9) yes
C23 C24 C29 125.2(9) yes
C25 C24 C29 126.9(9) yes
Rh2 C25 C21 72.5(6) yes
Rh2 C25 C24 71.3(6) yes
Rh2 C25 C30 127.2(8) yes
C21 C25 C24 109.1(9) yes
C21 C25 C30 126.3(9) yes
C24 C25 C30 124.3(9) yes
C32 C31 C36 113.9(9) yes
C32 C31 B1 124.9(8) yes
C36 C31 B1 121.2(8) yes
C31 C32 C33 122.7(10) yes
C32 C33 C34 122.2(11) yes
C33 C34 C35 118.0(11) yes
C34 C35 C36 119.8(11) yes
C31 C36 C35 123.4(10) yes
C38 C37 C42 114.2(9) yes
C38 C37 B1 123.0(8) yes
C42 C37 B1 122.8(8) yes
C37 C38 C39 122.8(9) yes
C38 C39 C40 120.6(10) yes
C39 C40 C41 119.4(11) yes
C40 C41 C42 120.1(11) yes
C37 C42 C41 122.9(11) yes
C44 C43 C48 115.1(8) yes
C44 C43 B1 122.7(8) yes
C48 C43 B1 121.8(8) yes
C43 C44 C45 122.7(10) yes
C44 C45 C46 119.2(9) yes
C45 C46 C47 120.0(9) yes
C46 C47 C48 121.4(10) yes
C43 C48 C47 121.6(9) yes
C50 C49 C54 115.8(9) yes
C50 C49 B1 123.5(9) yes
C54 C49 B1 120.6(8) yes
C49 C50 C51 122.7(10) yes
C50 C51 C52 120.5(10) yes
C51 C52 C53 119.6(10) yes
C52 C53 C54 120.2(11) yes
C49 C54 C53 121.2(10) yes
C56 C55 C60 113.6(9) yes
C56 C55 B2 121.9(8) yes
C60 C55 B2 124.2(8) yes
C55 C56 C57 123.7(10) yes
C56 C57 C58 120.7(11) yes
C57 C58 C59 117.6(10) yes
C58 C59 C60 120.9(9) yes
C55 C60 C59 123.3(9) yes
C62 C61 C66 115.3(8) yes
C62 C61 B2 122.8(8) yes
C66 C61 B2 121.7(8) yes
C61 C62 C63 122.5(9) yes
C62 C63 C64 120.4(9) yes
C63 C64 C65 119.5(10) yes
C64 C65 C66 119.9(10) yes
C61 C66 C65 122.4(9) yes
C68 C67 C72 115.6(8) yes
C68 C67 B2 121.9(8) yes
C72 C67 B2 122.4(8) yes
C67 C68 C69 122.2(8) yes
C68 C69 C70 120.0(9) yes
C69 C70 C71 119.3(8) yes
C70 C71 C72 120.2(9) yes
C67 C72 C71 122.7(8) yes
C74 C73 C78 114.8(8) yes
C74 C73 B2 122.6(8) yes
C78 C73 B2 122.6(8) yes
C73 C74 C75 122.2(8) yes
C74 C75 C76 121.1(9) yes
C75 C76 C77 118.1(9) yes
C76 C77 C78 120.8(9) yes
C73 C78 C77 122.9(9) yes
C31 B1 C37 109.5(8) yes
C31 B1 C43 112.4(8) yes
C31 B1 C49 108.4(7) yes
C37 B1 C43 107.6(7) yes
C37 B1 C49 109.5(8) yes
C43 B1 C49 109.4(8) yes
C55 B2 C61 112.1(7) yes
C55 B2 C67 109.5(7) yes
C55 B2 C73 106.7(7) yes
C61 B2 C67 109.8(7) yes
C61 B2 C73 107.8(7) yes
C67 B2 C73 111.0(7) yes
N1 C2 H2 127.511 no
C3 C2 H2 127.491 no
N2 C3 H3 126.123 no
C2 C3 H3 126.140 no
N2 C4 H4A 109.482 no
N2 C4 H4B 109.464 no
N2 C4 H4C 109.474 no
H4A C4 H4B 109.470 no
H4A C4 H4C 109.478 no
H4B C4 H4C 109.460 no
N1 C5 H5A 108.978 no
N1 C5 H5B 108.971 no
C6 C5 H5A 108.980 no
C6 C5 H5B 108.988 no
H5A C5 H5B 107.777 no
N3 C6 H6A 108.260 no
N3 C6 H6B 108.260 no
C5 C6 H6A 108.251 no
C5 C6 H6B 108.256 no
H6A C6 H6B 107.381 no
N3 C8 H8 126.324 no
C9 C8 H8 126.322 no
N91 C9 H9 126.754 no
C8 C9 H9 126.754 no
N91 C10 H10A 109.474 no
N91 C10 H10B 109.473 no
N91 C10 H10C 109.471 no
H10A C10 H10B 109.470 no
H10A C10 H10C 109.473 no
H10B C10 H10C 109.467 no
C11 C16 H16A 109.481 no
C11 C16 H16B 109.464 no
C11 C16 H16C 109.479 no
H16A C16 H16B 109.473 no
H16A C16 H16C 109.474 no
H16B C16 H16C 109.457 no
C12 C17 H17A 109.467 no
C12 C17 H17B 109.474 no
C12 C17 H17C 109.472 no
H17A C17 H17B 109.471 no
H17A C17 H17C 109.465 no
H17B C17 H17C 109.477 no
C13 C18 H18A 109.466 no
C13 C18 H18B 109.472 no
C13 C18 H18C 109.477 no
H18A C18 H18B 109.469 no
H18A C18 H18C 109.465 no
H18B C18 H18C 109.478 no
C14 C19 H19A 109.462 no
C14 C19 H19B 109.468 no
C14 C19 H19C 109.480 no
H19A C19 H19B 109.457 no
H19A C19 H19C 109.473 no
H19B C19 H19C 109.488 no
C15 C20 H20A 109.471 no
C15 C20 H20B 109.466 no
C15 C20 H20C 109.459 no
H20A C20 H20B 109.473 no
H20A C20 H20C 109.482 no
H20B C20 H20C 109.477 no
C21 C26 H26A 109.479 no
C21 C26 H26B 109.473 no
C21 C26 H26C 109.482 no
H26A C26 H26B 109.456 no
H26A C26 H26C 109.475 no
H26B C26 H26C 109.461 no
C22 C27 H27A 109.466 no
C22 C27 H27B 109.463 no
C22 C27 H27C 109.469 no
H27A C27 H27B 109.473 no
H27A C27 H27C 109.477 no
H27B C27 H27C 109.479 no
C23 C28 H28A 109.459 no
C23 C28 H28B 109.475 no
C23 C28 H28C 109.480 no
H28A C28 H28B 109.464 no
H28A C28 H28C 109.464 no
H28B C28 H28C 109.485 no
C24 C29 H29A 109.464 no
C24 C29 H29B 109.460 no
C24 C29 H29C 109.471 no
H29A C29 H29B 109.476 no
H29A C29 H29C 109.484 no
H29B C29 H29C 109.472 no
C25 C30 H30A 109.468 no
C25 C30 H30B 109.475 no
C25 C30 H30C 109.470 no
H30A C30 H30B 109.470 no
H30A C30 H30C 109.465 no
H30B C30 H30C 109.480 no
C31 C32 H32 118.669 no
C33 C32 H32 118.662 no
C32 C33 H33 118.909 no
C34 C33 H33 118.899 no
C33 C34 H34 120.988 no
C35 C34 H34 120.984 no
C34 C35 H35 120.077 no
C36 C35 H35 120.080 no
C31 C36 H36 118.301 no
C35 C36 H36 118.311 no
C37 C38 H38 118.608 no
C39 C38 H38 118.599 no
C38 C39 H39 119.702 no
C40 C39 H39 119.715 no
C39 C40 H40 120.317 no
C41 C40 H40 120.331 no
C40 C41 H41 119.936 no
C42 C41 H41 119.948 no
C37 C42 H42 118.558 no
C41 C42 H42 118.551 no
C43 C44 H44 118.640 no
C45 C44 H44 118.651 no
C44 C45 H45 120.389 no
C46 C45 H45 120.401 no
C45 C46 H46 120.024 no
C47 C46 H46 120.015 no
C46 C47 H47 119.299 no
C48 C47 H47 119.296 no
C43 C48 H48 119.223 no
C47 C48 H48 119.220 no
C49 C50 H50 118.651 no
C51 C50 H50 118.668 no
C50 C51 H51 119.758 no
C52 C51 H51 119.737 no
C51 C52 H52 120.212 no
C53 C52 H52 120.219 no
C52 C53 H53 119.880 no
C54 C53 H53 119.875 no
C49 C54 H54 119.413 no
C53 C54 H54 119.403 no
C55 C56 H56 118.132 no
C57 C56 H56 118.124 no
C56 C57 H57 119.626 no
C58 C57 H57 119.625 no
C57 C58 H58 121.195 no
C59 C58 H58 121.171 no
C58 C59 H59 119.530 no
C60 C59 H59 119.523 no
C55 C60 H60 118.349 no
C59 C60 H60 118.335 no
C61 C62 H62 118.762 no
C63 C62 H62 118.752 no
C62 C63 H63 119.801 no
C64 C63 H63 119.797 no
C63 C64 H64 120.249 no
C65 C64 H64 120.259 no
C64 C65 H65 120.059 no
C66 C65 H65 120.054 no
C61 C66 H66 118.825 no
C65 C66 H66 118.815 no
C67 C68 H68 118.919 no
C69 C68 H68 118.916 no
C68 C69 H69 119.975 no
C70 C69 H69 119.989 no
C69 C70 H70 120.359 no
C71 C70 H70 120.340 no
C70 C71 H71 119.926 no
C72 C71 H71 119.920 no
C67 C72 H72 118.657 no
C71 C72 H72 118.650 no
C73 C74 H74 118.866 no
C75 C74 H74 118.892 no
C74 C75 H75 119.465 no
C76 C75 H75 119.455 no
C75 C76 H76 120.938 no
C77 C76 H76 120.920 no
C76 C77 H77 119.600 no
C78 C77 H77 119.599 no
C73 C78 H78 118.560 no
C77 C78 H78 118.554 no

loop_
_geom_bond_atom_site_label_1
_geom_bond_atom_site_label_2
_geom_bond_distance
_geom_bond_publ_flag
Pt1 Rh1 2.9718(11) yes
Pt1 Rh2 2.9593(10) yes
Pt1 S1 2.325(2) yes
Pt1 S2 2.345(3) yes
Pt1 C1 1.994(9) yes
Pt1 C7 2.020(9) yes
Rh1 Rh2 2.8737(13) yes
Rh1 S1 2.294(3) yes
Rh1 S2 2.294(3) yes
Rh1 C11 2.189(9) yes
Rh1 C12 2.147(9) yes
Rh1 C13 2.132(10) yes
Rh1 C14 2.161(10) yes
Rh1 C15 2.171(9) yes
Rh2 S1 2.293(3) yes
Rh2 S2 2.309(3) yes
Rh2 C21 2.190(11) yes
Rh2 C22 2.149(11) yes
Rh2 C23 2.170(11) yes
Rh2 C24 2.171(9) yes
Rh2 C25 2.149(10) yes
N1 C1 1.322(12) yes
N1 C2 1.357(12) yes
N1 C5 1.487(12) yes
N2 C1 1.337(11) yes
N2 C3 1.376(13) yes
N2 C4 1.462(13) yes
N3 C6 1.484(14) yes
N3 C7 1.331(12) yes
N3 C8 1.396(12) yes
N91 C7 1.350(12) yes
N91 C9 1.370(12) yes
N91 C10 1.441(14) yes
C2 C3 1.331(15) yes
C5 C6 1.501(14) yes
C8 C9 1.330(16) yes
C11 C12 1.418(13) yes
C11 C15 1.416(13) yes
C11 C16 1.514(14) yes
C12 C13 1.409(13) yes
C12 C17 1.545(14) yes
C13 C14 1.386(14) yes
C13 C18 1.488(16) yes
C14 C15 1.434(13) yes
C14 C19 1.494(13) yes
C15 C20 1.501(15) yes
C21 C22 1.425(15) yes
C21 C25 1.417(15) yes
C21 C26 1.475(15) yes
C22 C23 1.439(15) yes
C22 C27 1.522(15) yes
C23 C24 1.414(14) yes
C23 C28 1.473(16) yes
C24 C25 1.441(14) yes
C24 C29 1.493(14) yes
C25 C30 1.496(15) yes
C31 C32 1.395(13) yes
C31 C36 1.393(13) yes
C31 B1 1.648(13) yes
C32 C33 1.384(15) yes
C33 C34 1.333(17) yes
C34 C35 1.390(17) yes
C35 C36 1.389(15) yes
C37 C38 1.360(13) yes
C37 C42 1.399(14) yes
C37 B1 1.640(14) yes
C38 C39 1.394(16) yes
C39 C40 1.326(16) yes
C40 C41 1.357(18) yes
C41 C42 1.365(17) yes
C43 C44 1.390(13) yes
C43 C48 1.425(14) yes
C43 B1 1.638(13) yes
C44 C45 1.415(13) yes
C45 C46 1.362(15) yes
C46 C47 1.367(14) yes
C47 C48 1.372(13) yes
C49 C50 1.378(13) yes
C49 C54 1.411(14) yes
C49 B1 1.653(13) yes
C50 C51 1.376(14) yes
C51 C52 1.365(17) yes
C52 C53 1.360(17) yes
C53 C54 1.397(14) yes
C55 C56 1.399(14) yes
C55 C60 1.379(13) yes
C55 B2 1.655(14) yes
C56 C57 1.365(15) yes
C57 C58 1.372(15) yes
C58 C59 1.363(15) yes
C59 C60 1.386(14) yes
C61 C62 1.406(12) yes
C61 C66 1.382(13) yes
C61 B2 1.636(14) yes
C62 C63 1.373(14) yes
C63 C64 1.374(14) yes
C64 C65 1.359(14) yes
C65 C66 1.406(15) yes
C67 C68 1.389(12) yes
C67 C72 1.389(12) yes
C67 B2 1.656(13) yes
C68 C69 1.401(12) yes
C69 C70 1.372(13) yes
C70 C71 1.366(13) yes
C71 C72 1.390(12) yes
C73 C74 1.397(13) yes
C73 C78 1.392(12) yes
C73 B2 1.662(13) yes
C74 C75 1.395(13) yes
C75 C76 1.368(14) yes
C76 C77 1.371(14) yes
C77 C78 1.389(13) yes
C2 H2 0.950 no
C3 H3 0.950 no
C4 H4A 0.980 no
C4 H4B 0.980 no
C4 H4C 0.980 no
C5 H5A 0.990 no
C5 H5B 0.990 no
C6 H6A 0.990 no
C6 H6B 0.990 no
C8 H8 0.950 no
C9 H9 0.950 no
C10 H10A 0.980 no
C10 H10B 0.980 no
C10 H10C 0.980 no
C16 H16A 0.980 no
C16 H16B 0.980 no
C16 H16C 0.980 no
C17 H17A 0.980 no
C17 H17B 0.980 no
C17 H17C 0.980 no
C18 H18A 0.980 no
C18 H18B 0.980 no
C18 H18C 0.980 no
C19 H19A 0.980 no
C19 H19B 0.980 no
C19 H19C 0.980 no
C20 H20A 0.980 no
C20 H20B 0.980 no
C20 H20C 0.980 no
C26 H26A 0.980 no
C26 H26B 0.980 no
C26 H26C 0.980 no
C27 H27A 0.980 no
C27 H27B 0.980 no
C27 H27C 0.980 no
C28 H28A 0.980 no
C28 H28B 0.980 no
C28 H28C 0.980 no
C29 H29A 0.980 no
C29 H29B 0.980 no
C29 H29C 0.980 no
C30 H30A 0.980 no
C30 H30B 0.980 no
C30 H30C 0.980 no
C32 H32 0.950 no
C33 H33 0.950 no
C34 H34 0.950 no
C35 H35 0.950 no
C36 H36 0.950 no
C38 H38 0.950 no
C39 H39 0.950 no
C40 H40 0.950 no
C41 H41 0.950 no
C42 H42 0.950 no
C44 H44 0.950 no
C45 H45 0.950 no
C46 H46 0.950 no
C47 H47 0.950 no
C48 H48 0.950 no
C50 H50 0.950 no
C51 H51 0.950 no
C52 H52 0.950 no
C53 H53 0.950 no
C54 H54 0.950 no
C56 H56 0.950 no
C57 H57 0.950 no
C58 H58 0.950 no
C59 H59 0.950 no
C60 H60 0.950 no
C62 H62 0.950 no
C63 H63 0.950 no
C64 H64 0.950 no
C65 H65 0.950 no
C66 H66 0.950 no
C68 H68 0.950 no
C69 H69 0.950 no
C70 H70 0.950 no
C71 H71 0.950 no
C72 H72 0.950 no
C74 H74 0.950 no
C75 H75 0.950 no
C76 H76 0.950 no
C77 H77 0.950 no
C78 H78 0.950 no

loop_
_geom_contact_atom_site_label_1
_geom_contact_atom_site_label_2
_geom_contact_distance
_geom_contact_publ_flag
_geom_contact_site_symmetry_2
Pt1 C4 3.508(10) no .
Pt1 C5 3.211(11) no .
Pt1 C10 3.378(10) no .
S2 C10 3.452(11) no .
N1 N3 3.014(11) no .
N1 C4 3.521(13) no .
N1 C7 3.194(12) no .
N2 C5 3.528(12) no .
N3 C1 3.125(11) no .
N3 C10 3.538(13) no .
C1 C6 3.204(13) no .
C2 C4 3.599(15) no .
C2 C6 3.409(14) no .
C3 C5 3.583(14) no .
C5 C7 3.060(14) no .
C6 C9 3.591(16) no .
C8 C10 3.543(16) no .
C16 C17 3.198(17) no .
C16 C20 3.160(15) no .
C17 C18 3.170(17) no .
C18 C19 3.177(17) no .
C19 C20 3.220(16) no .
C26 C27 3.204(18) no .
C26 C30 3.179(17) no .
C27 C28 3.215(19) no .
C28 C29 3.113(16) no .
C29 C30 3.181(15) no .
C31 C34 2.847(15) no .
C31 C38 3.021(14) no .
C31 C44 3.153(13) no .
C31 C54 3.352(14) no .
C32 C35 2.724(16) no .
C32 C49 3.019(13) no .
C32 C54 3.256(15) no .
C33 C36 2.708(15) no .
C36 C37 3.111(13) no .
C36 C38 3.102(15) no .
C36 C43 3.430(13) no .
C36 C44 3.341(14) no .
C37 C40 2.806(14) no .
C37 C44 3.425(13) no .
C37 C48 3.484(13) no .
C37 C50 3.013(12) no .
C38 C41 2.700(16) no .
C38 C49 3.531(14) no .
C38 C50 3.537(14) no .
C39 C42 2.692(16) no .
C42 C43 3.016(14) no .
C42 C48 3.402(15) no .
C42 C49 3.501(15) no .
C43 C46 2.830(13) no .
C43 C54 3.145(13) no .
C44 C47 2.735(14) no .
C45 C48 2.762(14) no .
C48 C49 3.043(12) no .
C48 C54 3.209(13) no .
C49 C52 2.813(14) no .
C50 C53 2.735(16) no .
C51 C54 2.738(15) no .
C55 C58 2.844(14) no .
C55 C62 3.146(14) no .
C55 C68 3.025(12) no .
C55 C74 3.474(12) no .
C55 C78 3.506(13) no .
C56 C59 2.703(15) no .
C56 C67 3.473(13) no .
C56 C73 3.031(13) no .
C56 C74 3.365(14) no .
C57 C60 2.712(15) no .
C60 C61 3.152(13) no .
C60 C62 3.190(14) no .
C60 C67 3.556(12) no .
C60 C68 3.488(12) no .
C61 C64 2.824(14) no .
C61 C68 3.595(12) no .
C61 C72 3.422(12) no .
C61 C78 3.016(12) no .
C62 C65 2.738(14) no .
C62 C73 3.439(13) no .
C62 C78 3.318(13) no .
C63 C66 2.737(14) no .
C66 C67 3.015(14) no .
C66 C72 3.274(14) no .
C66 C73 3.522(13) no .
C67 C70 2.828(12) no .
C67 C74 3.119(12) no .
C68 C71 2.742(13) no .
C69 C72 2.736(13) no .
C72 C73 3.166(12) no .
C72 C74 3.223(13) no .
C73 C76 2.847(13) no .
C74 C77 2.735(13) no .
C75 C78 2.727(13) no .
N3 C58 3.465(12) no .
C2 C32 3.514(15) no .
C4 C51 3.502(15) no 3_657
C5 C46 3.599(14) no .
C5 C47 3.531(14) no .
C8 C58 3.582(14) no .
C8 C65 3.588(15) no 3_667
C8 C66 3.561(13) no 3_667
C9 C64 3.428(14) no 3_667
C9 C65 3.524(14) no 3_667
C14 C72 3.537(13) no 2_546
C19 C78 3.587(14) no 2_546
C26 C71 3.538(17) no 2_646
C27 C68 3.572(16) no 2_646
C30 C51 3.578(15) no 1_655
C32 C2 3.514(15) no .
C46 C5 3.599(14) no .
C47 C5 3.531(14) no .
C51 C4 3.502(15) no 3_657
C51 C30 3.578(15) no 1_455
C58 N3 3.465(12) no .
C58 C8 3.582(14) no .
C64 C9 3.428(14) no 3_667
C65 C8 3.588(15) no 3_667
C65 C9 3.524(14) no 3_667
C66 C8 3.561(13) no 3_667
C68 C27 3.572(16) no 2_656
C71 C26 3.538(17) no 2_656
C72 C14 3.537(13) no 2_556
C78 C19 3.587(14) no 2_556
Pt1 H4B 3.1599 no .
Pt1 H5B 2.7845 no .
Pt1 H10C 2.8071 no .
Rh1 H16A 3.4816 no .
Rh1 H16C 3.5248 no .
Rh1 H17B 3.3204 no .
Rh1 H17C 3.5074 no .
Rh1 H18A 3.4539 no .
Rh1 H18C 3.3973 no .
Rh1 H19A 3.3678 no .
Rh1 H19C 3.3579 no .
Rh1 H20B 3.5434 no .
Rh1 H20C 3.4541 no .
Rh2 H10C 3.3072 no .
Rh2 H26A 3.3776 no .
Rh2 H26B 3.5471 no .
Rh2 H27B 3.4792 no .
Rh2 H27C 3.4880 no .
Rh2 H28A 3.3259 no .
Rh2 H28C 3.5603 no .
Rh2 H29B 3.4139 no .
Rh2 H29C 3.5078 no .
Rh2 H30B 3.3175 no .
S1 H4B 2.8870 no .
S1 H18A 3.4538 no .
S1 H19C 3.2694 no .
S1 H28A 3.4182 no .
S1 H29B 3.3916 no .
S2 H10B 3.5919 no .
S2 H10C 2.7591 no .
S2 H26A 3.4555 no .
N1 H3 3.0579 no .
N1 H6A 3.3241 no .
N1 H6B 2.7269 no .
N2 H2 3.1120 no .
N3 H5A 3.3580 no .
N3 H5B 2.7836 no .
N3 H9 3.1206 no .
N91 H8 3.0867 no .
C1 H2 3.1461 no .
C1 H3 3.1318 no .
C1 H4A 2.8569 no .
C1 H4B 2.6484 no .
C1 H4C 3.2367 no .
C1 H5A 3.2089 no .
C1 H5B 2.5881 no .
C2 H5A 2.6589 no .
C2 H5B 3.2493 no .
C2 H6B 3.2682 no .
C3 H4A 3.0073 no .
C3 H4B 3.2360 no .
C3 H4C 2.6293 no .
C4 H3 2.8195 no .
C4 H29C 3.0147 no .
C4 H30B 3.5627 no .
C5 H2 2.8515 no .
C6 H8 2.7290 no .
C7 H5B 3.0001 no .
C7 H6A 3.0949 no .
C7 H6B 3.2263 no .
C7 H8 3.1409 no .
C7 H9 3.1535 no .
C7 H10A 3.0908 no .
C7 H10B 3.1178 no .
C7 H10C 2.5749 no .
C8 H6A 2.7766 no .
C8 H6B 2.6201 no .
C9 H10A 2.7031 no .
C9 H10B 2.7348 no .
C9 H10C 3.2547 no .
C10 H9 2.7523 no .
C10 H26A 3.3368 no .
C10 H30B 3.3620 no .
C10 H30C 3.0984 no .
C11 H17A 2.9727 no .
C11 H17B 2.7767 no .
C11 H17C 3.3756 no .
C11 H20A 2.9532 no .
C11 H20B 3.3316 no .
C11 H20C 2.7156 no .
C12 H16A 2.7767 no .
C12 H16B 3.0455 no .
C12 H16C 3.3620 no .
C12 H18A 3.3143 no .
C12 H18B 2.9695 no .
C12 H18C 2.6987 no .
C13 H17A 3.1612 no .
C13 H17B 3.3122 no .
C13 H17C 2.7300 no .
C13 H19A 3.2925 no .
C13 H19B 3.0244 no .
C13 H19C 2.6963 no .
C14 H18A 2.7149 no .
C14 H18B 3.0128 no .
C14 H18C 3.3018 no .
C14 H20A 3.0869 no .
C14 H20B 2.7410 no .
C14 H20C 3.3419 no .
C15 H16A 3.3441 no .
C15 H16B 3.0678 no .
C15 H16C 2.7508 no .
C15 H19A 2.7217 no .
C15 H19B 3.0595 no .
C15 H19C 3.3342 no .
C16 H17A 3.3481 no .
C16 H17B 2.9892 no .
C16 H20A 3.3814 no .
C16 H20C 2.8852 no .
C17 H5B 3.4793 no .
C17 H16A 2.8960 no .
C17 H16B 3.4940 no .
C17 H18B 3.4539 no .
C17 H18C 2.8477 no .
C18 H17C 2.7919 no .
C18 H19B 3.4867 no .
C18 H19C 2.8821 no .
C19 H18A 2.8552 no .
C19 H18B 3.5362 no .
C19 H20B 2.8678 no .
C20 H16B 3.4846 no .
C20 H16C 2.8480 no .
C20 H19A 2.9139 no .
C20 H19B 3.5272 no .
C20 H27B 3.5424 no .
C20 H27C 2.9939 no .
C21 H27A 3.0292 no .
C21 H27B 2.7608 no .
C21 H27C 3.3637 no .
C21 H30A 3.1453 no .
C21 H30B 3.2643 no .
C21 H30C 2.6794 no .
C22 H26A 3.2869 no .
C22 H26B 2.6913 no .
C22 H26C 3.1072 no .
C22 H28A 3.2936 no .
C22 H28B 3.1477 no .
C22 H28C 2.7125 no .
C23 H27A 3.0487 no .
C23 H27B 3.3580 no .
C23 H27C 2.7355 no .
C23 H29A 2.9710 no .
C23 H29B 2.7294 no .
C23 H29C 3.3334 no .
C24 H4B 3.5641 no .
C24 H28A 2.7460 no .
C24 H28B 2.8867 no .
C24 H28C 3.3295 no .
C24 H30A 2.8778 no .
C24 H30B 2.8192 no .
C24 H30C 3.3771 no .
C25 H10C 3.3610 no .
C25 H26A 2.7521 no .
C25 H26B 3.3379 no .
C25 H26C 2.9491 no .
C25 H29A 3.0996 no .
C25 H29B 3.3348 no .
C25 H29C 2.7297 no .
C26 H27A 3.4882 no .
C26 H27B 2.9222 no .
C26 H30C 2.7707 no .
C27 H20B 3.2398 no .
C27 H20C 3.2593 no .
C27 H26B 2.8223 no .
C27 H28C 2.8229 no .
C28 H19A 3.3178 no .
C28 H27A 3.5360 no .
C28 H27C 2.9001 no .
C28 H29A 3.3427 no .
C28 H29B 2.8510 no .
C29 H4B 2.9480 no .
C29 H28A 2.9362 no .
C29 H28B 3.2167 no .
C29 H30A 3.2098 no .
C29 H30B 3.0739 no .
C30 H10A 3.4334 no .
C30 H10C 2.9828 no .
C30 H26A 2.9747 no .
C30 H26C 3.3444 no .
C30 H29A 3.5646 no .
C30 H29C 2.8294 no .
C31 H33 3.2805 no .
C31 H35 3.2964 no .
C31 H38 2.6364 no .
C31 H44 2.7992 no .
C31 H54 3.2970 no .
C32 H34 3.2394 no .
C32 H36 3.2024 no .
C32 H38 3.5123 no .
C32 H54 3.1834 no .
C33 H35 3.1949 no .
C34 H32 3.2172 no .
C34 H36 3.2520 no .
C35 H33 3.1962 no .
C35 H38 3.5479 no .
C36 H32 3.2043 no .
C36 H34 3.2685 no .
C36 H38 2.6668 no .
C36 H44 2.6437 no .
C37 H36 2.8225 no .
C37 H39 3.2625 no .
C37 H41 3.2783 no .
C37 H44 3.4780 no .
C37 H48 3.5673 no .
C37 H50 2.5994 no .
C38 H36 2.8323 no .
C38 H40 3.2253 no .
C38 H42 3.1815 no .
C38 H50 2.8963 no .
C39 H41 3.1729 no .
C40 H38 3.2045 no .
C40 H42 3.2063 no .
C41 H39 3.1763 no .
C42 H38 3.1878 no .
C42 H40 3.2185 no .
C42 H48 3.4575 no .
C42 H50 3.2045 no .
C43 H36 3.3196 no .
C43 H42 2.6668 no .
C43 H45 3.3105 no .
C43 H47 3.2926 no .
C43 H54 2.8675 no .
C44 H36 3.0630 no .
C44 H42 3.4420 no .
C44 H46 3.2587 no .
C44 H48 3.2407 no .
C45 H47 3.2156 no .
C46 H44 3.2422 no .
C46 H48 3.2365 no .
C47 H42 3.4841 no .
C47 H45 3.2233 no .
C48 H42 2.7055 no .
C48 H44 3.2425 no .
C48 H46 3.2424 no .
C48 H54 2.9663 no .
C49 H32 2.6277 no .
C49 H38 3.5716 no .
C49 H42 3.5079 no .
C49 H48 2.6625 no .
C49 H51 3.2647 no .
C49 H53 3.3002 no .
C50 H32 3.4681 no .
C50 H48 3.5025 no .
C50 H52 3.2382 no .
C50 H54 3.2277 no .
C51 H53 3.2140 no .
C52 H50 3.2270 no .
C52 H54 3.2417 no .
C53 H32 3.3891 no .
C53 H51 3.2125 no .
C54 H32 2.5694 no .
C54 H48 2.7783 no .
C54 H50 3.2282 no .
C54 H52 3.2520 no .
C55 H57 3.2831 no .
C55 H59 3.2763 no .
C55 H62 2.8007 no .
C55 H68 2.6207 no .
C55 H74 3.5085 no .
C55 H78 3.5591 no .
C56 H58 3.2415 no .
C56 H60 3.1938 no .
C56 H68 3.2889 no .
C56 H74 3.3145 no .
C57 H59 3.2033 no .
C58 H56 3.2231 no .
C58 H60 3.2342 no .
C59 H57 3.2027 no .
C59 H68 3.5785 no .
C60 H56 3.1890 no .
C60 H58 3.2553 no .
C60 H62 2.7606 no .
C60 H68 2.7993 no .
C61 H60 2.7931 no .
C61 H63 3.2868 no .
C61 H65 3.2912 no .
C61 H72 3.4067 no .
C61 H78 2.6398 no .
C62 H60 2.7268 no .
C62 H64 3.2416 no .
C62 H66 3.2227 no .
C62 H78 2.6038 no .
C63 H65 3.2223 no .
C63 H78 3.4450 no .
C64 H62 3.2325 no .
C64 H66 3.2408 no .
C65 H63 3.2183 no .
C66 H62 3.2188 no .
C66 H64 3.2567 no .
C66 H72 3.1983 no .
C66 H78 3.5125 no .
C67 H56 3.4666 no .
C67 H66 2.6102 no .
C67 H69 3.2919 no .
C67 H71 3.2868 no .
C67 H74 2.7596 no .
C68 H60 3.5641 no .
C68 H66 3.5100 no .
C68 H70 3.2638 no .
C68 H72 3.2140 no .
C69 H71 3.2230 no .
C70 H68 3.2506 no .
C70 H72 3.2357 no .
C71 H66 3.4019 no .
C71 H69 3.2227 no .
C72 H66 2.5536 no .
C72 H68 3.2157 no .
C72 H70 3.2501 no .
C72 H74 2.8166 no .
C73 H56 2.6684 no .
C73 H62 3.4540 no .
C73 H72 2.8320 no .
C73 H75 3.2918 no .
C73 H77 3.2880 no .
C74 H56 2.6520 no .
C74 H72 2.8519 no .
C74 H76 3.2677 no .
C74 H78 3.2148 no .
C75 H56 3.5529 no .
C75 H77 3.2101 no .
C76 H74 3.2509 no .
C76 H78 3.2442 no .
C77 H75 3.2098 no .
C78 H56 3.5858 no .
C78 H62 3.2726 no .
C78 H74 3.2158 no .
C78 H76 3.2618 no .
B1 H32 2.8419 no .
B1 H36 2.7569 no .
B1 H38 2.7609 no .
B1 H42 2.7951 no .
B1 H44 2.7887 no .
B1 H48 2.8119 no .
B1 H50 2.8013 no .
B1 H54 2.7846 no .
B2 H56 2.7817 no .
B2 H60 2.8145 no .
B2 H62 2.8044 no .
B2 H66 2.7595 no .
B2 H68 2.7841 no .
B2 H72 2.7921 no .
B2 H74 2.8087 no .
B2 H78 2.7992 no .
H2 H3 2.4701 no .
H2 H5A 2.6521 no .
H2 H6B 3.3186 no .
H3 H4A 3.2776 no .
H3 H4C 2.5928 no .
H4A H29C 3.0884 no .
H4A H30B 3.0551 no .
H4B H29B 2.8331 no .
H4B H29C 2.3202 no .
H4B H30B 3.1498 no .
H4C H29C 3.2058 no .
H5A H6A 2.3351 no .
H5A H6B 2.3033 no .
H5B H6A 2.3105 no .
H5B H6B 2.8381 no .
H5B H17B 3.3559 no .
H5B H17C 2.8085 no .
H5B H18C 3.2114 no .
H6A H8 2.8750 no .
H6B H8 2.5959 no .
H8 H9 2.4610 no .
H9 H10A 2.7965 no .
H9 H10B 2.8080 no .
H10A H30B 3.0971 no .
H10A H30C 2.8709 no .
H10B H26A 3.0645 no .
H10B H30C 3.3893 no .
H10C H26A 2.7998 no .
H10C H30B 2.7348 no .
H10C H30C 2.5836 no .
H16A H17A 3.1039 no .
H16A H17B 2.4150 no .
H16B H17A 3.3635 no .
H16B H17B 3.4145 no .
H16B H20A 3.4267 no .
H16B H20C 3.3149 no .
H16C H20A 3.1406 no .
H16C H20C 2.2987 no .
H17A H18C 3.4017 no .
H17B H18C 3.5743 no .
H17C H18B 3.1097 no .
H17C H18C 2.2136 no .
H18A H19B 3.2145 no .
H18A H19C 2.2905 no .
H18B H19B 3.5799 no .
H18B H19C 3.3403 no .
H19A H20A 3.4228 no .
H19A H20B 2.3039 no .
H19A H27C 3.5890 no .
H19A H28A 3.0227 no .
H19A H28C 2.7581 no .
H19B H20B 3.2065 no .
H19C H28A 3.4897 no .
H20B H27B 3.3383 no .
H20B H27C 2.3792 no .
H20B H28C 3.2127 no .
H20C H27B 2.8747 no .
H20C H27C 2.7621 no .
H26A H30B 3.5858 no .
H26A H30C 2.3522 no .
H26B H27A 3.1421 no .
H26B H27B 2.2832 no .
H26C H27B 3.4574 no .
H26C H30C 2.8941 no .
H27A H28C 3.1660 no .
H27C H28B 3.4708 no .
H27C H28C 2.2575 no .
H28A H29A 3.2995 no .
H28A H29B 2.3858 no .
H28B H29A 3.1500 no .
H28B H29B 3.0381 no .
H29A H30A 3.3255 no .
H29C H30A 2.8743 no .
H29C H30B 2.4722 no .
H32 H33 2.2988 no .
H32 H54 2.5756 no .
H33 H34 2.2814 no .
H34 H35 2.3549 no .
H35 H36 2.3160 no .
H36 H38 2.6399 no .
H36 H44 2.3383 no .
H38 H39 2.3197 no .
H38 H50 3.0709 no .
H39 H40 2.2766 no .
H40 H41 2.3105 no .
H41 H42 2.2934 no .
H42 H48 2.7692 no .
H42 H50 3.5562 no .
H44 H45 2.3508 no .
H45 H46 2.3177 no .
H46 H47 2.3069 no .
H47 H48 2.3007 no .
H48 H54 2.7599 no .
H50 H51 2.3035 no .
H51 H52 2.3144 no .
H52 H53 2.3119 no .
H53 H54 2.3368 no .
H56 H57 2.2824 no .
H56 H74 2.5846 no .
H57 H58 2.3341 no .
H58 H59 2.3232 no .
H59 H60 2.3048 no .
H60 H62 2.4776 no .
H60 H68 2.9358 no .
H62 H63 2.3019 no .
H62 H78 2.5759 no .
H63 H64 2.3248 no .
H64 H65 2.3140 no .
H65 H66 2.3401 no .
H66 H72 2.5238 no .
H68 H69 2.3350 no .
H69 H70 2.3273 no .
H70 H71 2.3201 no .
H71 H72 2.3202 no .
H72 H74 2.6569 no .
H74 H75 2.3216 no .
H75 H76 2.3235 no .
H76 H77 2.3281 no .
H77 H78 2.3126 no .
S1 H33 3.5007 no 3_657
N1 H54 3.0571 no .
N3 H41 2.9465 no 1_655
N3 H58 2.8861 no .
N3 H59 3.4204 no .
N91 H41 3.0993 no 1_655
N91 H42 3.3684 no 1_655
N91 H58 3.0328 no .
C2 H32 3.2830 no .
C2 H40 3.4663 no 1_655
C2 H54 2.8821 no .
C2 H69 3.0908 no 3_667
C3 H40 3.2776 no 1_655
C4 H32 3.4467 no 3_657
C4 H50 3.3539 no 1_655
C5 H54 3.3099 no .
C6 H59 3.2634 no .
C6 H60 3.4683 no 3_667
C6 H68 3.4178 no 3_667
C7 H41 3.1351 no 1_655
C7 H58 3.0207 no .
C8 H41 2.8375 no 1_655
C8 H58 2.8419 no .
C8 H59 3.3392 no .
C8 H60 3.2200 no 3_667
C9 H41 2.9540 no 1_655
C9 H42 3.4506 no 1_655
C9 H58 2.9359 no .
C9 H63 3.3812 no 1_655
C9 H64 3.3457 no 1_655
C9 H64 3.5940 no 3_667
C10 H42 3.2680 no 1_655
C10 H63 3.2446 no 1_655
C11 H71 3.2009 no 2_546
C12 H71 3.2581 no 2_546
C13 H71 3.4979 no 2_546
C13 H72 3.1524 no 2_546
C14 H71 3.5451 no 2_546
C14 H72 2.6916 no 2_546
C15 H71 3.3660 no 2_546
C15 H72 3.2392 no 2_546
C16 H28B 3.3749 no 2_656
C16 H39 3.5253 no 4_554
C16 H56 3.4437 no .
C17 H47 3.5398 no .
C17 H78 3.5622 no .
C18 H30A 3.2515 no 1_455
C18 H30C 3.5548 no 1_455
C18 H53 3.1665 no .
C19 H72 2.8367 no 2_546
C20 H36 3.1341 no 4_554
C20 H65 3.4671 no 2_546
C20 H66 3.3584 no 2_546
C21 H74 3.0942 no 2_646
C22 H74 3.1627 no 2_646
C23 H56 3.4520 no 2_646
C23 H74 3.3753 no 2_646
C24 H74 3.4387 no 2_646
C24 H75 3.1646 no 2_646
C25 H74 3.2929 no 2_646
C25 H75 3.1790 no 2_646
C26 H71 3.5950 no 2_646
C27 H35 3.5471 no 4_554
C27 H36 3.5819 no 4_554
C27 H44 3.5147 no 4_554
C28 H56 3.2722 no 2_646
C28 H57 3.1554 no 2_646
C29 H38 2.8074 no 3_657
C29 H51 3.1991 no 1_655
C29 H75 3.2779 no 2_646
C30 H18B 3.0834 no 1_655
C30 H48 3.3601 no 1_655
C30 H75 3.2483 no 2_646
C31 H2 3.1829 no .
C31 H69 3.4809 no 3_667
C32 H2 2.8091 no .
C32 H4C 3.2677 no 3_657
C32 H29B 3.4969 no 3_657
C33 H2 3.3093 no .
C33 H29B 3.3255 no 3_657
C33 H70 3.5731 no 3_667
C34 H28A 3.2056 no 3_657
C34 H29B 3.2701 no 3_657
C34 H70 3.0983 no 3_667
C35 H20C 3.5922 no 4_455
C35 H26B 3.5363 no 4_455
C35 H27B 3.0897 no 4_455
C35 H28A 3.5097 no 3_657
C35 H29B 3.3463 no 3_657
C35 H69 3.3868 no 3_667
C35 H70 3.4597 no 3_667
C36 H20C 3.1734 no 4_455
C36 H27B 3.2856 no 4_455
C36 H29B 3.5097 no 3_657
C36 H69 3.2796 no 3_667
C38 H20A 3.3579 no 4_455
C38 H29A 3.1249 no 3_657
C38 H51 2.9779 no 3_557
C39 H16B 3.4279 no 4_455
C39 H20A 3.0907 no 4_455
C39 H29A 3.3570 no 3_657
C39 H51 3.1354 no 3_557
C39 H52 3.0551 no 3_557
C39 H76 3.5521 no 4_455
C40 H4A 3.5813 no 1_455
C40 H20A 3.2026 no 4_455
C40 H52 3.5973 no 3_557
C41 H4A 3.3047 no 1_455
C41 H20A 3.5027 no 4_455
C41 H65 3.4566 no 3_567
C41 H66 3.4847 no 3_567
C42 H4A 3.3759 no 1_455
C42 H10A 3.3262 no 1_455
C42 H65 3.4430 no 3_567
C43 H2 3.5990 no .
C43 H5A 2.8203 no .
C44 H5A 2.8723 no .
C44 H68 3.4895 no 3_667
C44 H69 3.1752 no 3_667
C45 H5A 2.9363 no .
C45 H6A 3.3778 no .
C45 H6B 3.4431 no .
C45 H68 3.1700 no 3_667
C46 H5A 2.8857 no .
C46 H6A 3.0971 no .
C46 H59 3.4593 no 3_667
C46 H62 3.3617 no .
C46 H63 3.2107 no .
C47 H5A 2.7681 no .
C47 H5B 3.4888 no .
C47 H10A 3.2054 no 1_455
C47 H17C 3.4174 no .
C47 H62 3.2481 no .
C47 H63 3.0425 no .
C48 H5A 2.7258 no .
C48 H10A 3.0554 no 1_455
C49 H4C 3.1597 no 3_657
C50 H4A 3.2462 no 1_455
C50 H4C 2.7706 no 3_657
C50 H30A 3.4551 no 1_455
C50 H30B 3.2275 no 1_455
C50 H50 3.4747 no 3_557
C50 H51 3.2462 no 3_557
C51 H3 3.5807 no 3_657
C51 H4A 3.4150 no 3_657
C51 H4C 2.7476 no 3_657
C51 H29C 3.0099 no 1_455
C51 H30A 3.0184 no 1_455
C51 H30B 3.2236 no 1_455
C51 H50 3.1380 no 3_557
C52 H3 2.8370 no 3_657
C52 H4C 3.0974 no 3_657
C52 H30A 2.8565 no 1_455
C52 H39 3.3512 no 3_557
C52 H75 3.1408 no 2_546
C52 H76 3.3868 no 2_546
C53 H3 2.9310 no 3_657
C53 H4C 3.4410 no 3_657
C53 H18A 3.1231 no .
C53 H18C 3.3459 no .
C53 H30A 3.1305 no 1_455
C54 H2 3.5839 no .
C54 H4C 3.4632 no 3_657
C54 H18C 3.5249 no .
C54 H30A 3.5607 no 1_455
C55 H17B 3.3692 no .
C56 H16A 2.9860 no .
C56 H17B 3.0184 no .
C56 H27A 3.4188 no 2_656
C56 H28B 3.1944 no 2_656
C57 H16A 3.0928 no .
C57 H17B 3.1191 no .
C57 H28B 3.1349 no 2_656
C57 H28C 3.5128 no 2_656
C57 H45 3.4971 no 3_667
C58 H6A 3.2881 no .
C58 H17B 3.5654 no .
C58 H45 3.0454 no 3_667
C59 H6A 2.8469 no .
C59 H45 2.8868 no 3_667
C59 H46 3.2419 no 3_667
C59 H59 3.2067 no 3_667
C60 H6B 3.5661 no 3_667
C60 H8 3.3146 no 3_667
C60 H45 3.2546 no 3_667
C60 H46 3.5314 no .
C60 H59 3.3486 no 3_667
C61 H8 2.8213 no 3_667
C61 H19B 3.4404 no 2_556
C62 H8 2.8561 no 3_667
C62 H46 3.2578 no .
C62 H47 3.2102 no .
C63 H8 3.0949 no 3_667
C63 H9 3.3152 no 1_455
C63 H9 3.2780 no 3_667
C63 H10B 3.1786 no 1_455
C63 H46 3.3411 no .
C63 H47 3.2485 no .
C64 H8 3.2824 no 3_667
C64 H9 3.3573 no 1_455
C64 H9 2.7602 no 3_667
C65 H8 3.2175 no 3_667
C65 H9 3.0934 no 3_667
C65 H20A 3.5708 no 2_556
C65 H20B 3.5159 no 2_556
C65 H41 3.5771 no 3_567
C66 H8 2.9613 no 3_667
C66 H19B 3.2069 no 2_556
C66 H20A 3.4278 no 2_556
C66 H41 3.5377 no 3_567
C67 H27A 3.1839 no 2_656
C68 H6B 2.9357 no 3_667
C68 H27A 2.6570 no 2_656
C68 H45 3.5038 no 3_667
C69 H2 3.0730 no 3_667
C69 H6B 3.3381 no 3_667
C69 H27A 2.9396 no 2_656
C69 H27B 3.4086 no 2_656
C69 H40 3.2720 no 3_567
C69 H44 3.3147 no 3_667
C70 H26B 3.2755 no 2_656
C70 H26C 3.3014 no 2_656
C70 H40 2.8807 no 3_567
C70 H76 3.4608 no 2_556
C70 H77 3.3094 no 2_556
C71 H26B 3.4290 no 2_656
C71 H26C 2.7898 no 2_656
C71 H40 3.1365 no 3_567
C71 H77 3.3917 no 2_556
C72 H19B 3.0736 no 2_556
C72 H26C 3.1578 no 2_656
C73 H19B 2.7060 no 2_556
C74 H18B 3.5044 no 2_556
C74 H19B 3.0443 no 2_556
C75 H16B 3.2338 no .
C75 H18A 3.3469 no 2_556
C75 H18B 3.3576 no 2_556
C75 H19B 3.4981 no 2_556
C75 H29A 3.3311 no 2_656
C75 H30A 3.3847 no 2_656
C75 H52 3.2062 no 2_556
C76 H16B 3.0732 no .
C76 H19C 3.4398 no 2_556
C76 H39 3.2777 no 4_554
C76 H52 3.1376 no 2_556
C76 H70 3.3255 no 2_546
C77 H16B 3.4396 no .
C77 H17A 3.1560 no .
C77 H19B 3.3113 no 2_556
C77 H19C 3.4069 no 2_556
C77 H34 3.4468 no 4_454
C77 H70 3.3264 no 2_546
C77 H71 3.3908 no 2_546
C78 H17A 2.8578 no .
C78 H19B 2.8286 no 2_556
C78 H19C 3.5689 no 2_556
B2 H19B 3.4201 no 2_556
H2 C31 3.1829 no .
H2 C32 2.8091 no .
H2 C33 3.3093 no .
H2 C43 3.5990 no .
H2 C54 3.5839 no .
H2 C69 3.0730 no 3_667
H2 H32 2.7867 no .
H2 H33 3.5953 no .
H2 H44 3.5546 no .
H2 H54 2.7942 no .
H2 H69 2.3492 no 3_667
H2 H70 3.5772 no 3_667
H3 C51 3.5807 no 3_657
H3 C52 2.8370 no 3_657
H3 C53 2.9310 no 3_657
H3 H32 3.4971 no .
H3 H33 3.3239 no .
H3 H40 3.3292 no 1_655
H3 H52 2.8016 no 3_657
H3 H53 2.9752 no 3_657
H4A C40 3.5813 no 1_655
H4A C41 3.3047 no 1_655
H4A C42 3.3759 no 1_655
H4A C50 3.2462 no 1_655
H4A C51 3.4150 no 3_657
H4A H41 3.5702 no 1_655
H4A H50 2.5606 no 1_655
H4A H51 3.4758 no 1_655
H4A H51 3.2976 no 3_657
H4B H32 3.4588 no 3_657
H4C C32 3.2677 no 3_657
H4C C49 3.1597 no 3_657
H4C C50 2.7706 no 3_657
H4C C51 2.7476 no 3_657
H4C C52 3.0974 no 3_657
H4C C53 3.4410 no 3_657
H4C C54 3.4632 no 3_657
H4C H32 2.7449 no 3_657
H4C H50 3.3632 no 1_655
H4C H50 3.1209 no 3_657
H4C H51 3.0910 no 3_657
H4C H52 3.5951 no 3_657
H5A C43 2.8203 no .
H5A C44 2.8723 no .
H5A C45 2.9363 no .
H5A C46 2.8857 no .
H5A C47 2.7681 no .
H5A C48 2.7258 no .
H5A H44 3.4469 no .
H5A H45 3.5470 no .
H5A H46 3.4751 no .
H5A H47 3.3037 no .
H5A H48 3.2451 no .
H5A H54 2.8381 no .
H5B C47 3.4888 no .
H5B H54 3.4721 no .
H6A C45 3.3778 no .
H6A C46 3.0971 no .
H6A C58 3.2881 no .
H6A C59 2.8469 no .
H6A H45 3.5066 no .
H6A H46 3.0306 no .
H6A H58 3.2448 no .
H6A H59 2.4259 no .
H6A H59 3.4474 no 3_667
H6A H60 3.0902 no 3_667
H6A H68 3.5922 no 3_667
H6B C45 3.4431 no .
H6B C60 3.5661 no 3_667
H6B C68 2.9357 no 3_667
H6B C69 3.3381 no 3_667
H6B H41 3.4991 no 1_655
H6B H45 3.4404 no .
H6B H60 3.0718 no 3_667
H6B H68 2.4823 no 3_667
H6B H69 3.2292 no 3_667
H8 C60 3.3146 no 3_667
H8 C61 2.8213 no 3_667
H8 C62 2.8561 no 3_667
H8 C63 3.0949 no 3_667
H8 C64 3.2824 no 3_667
H8 C65 3.2175 no 3_667
H8 C66 2.9613 no 3_667
H8 H41 3.2205 no 1_655
H8 H46 3.5754 no 3_667
H8 H58 3.2696 no .
H8 H59 3.1784 no .
H8 H60 2.4010 no 3_667
H8 H62 3.3045 no 3_667
H8 H66 3.4477 no 3_667
H9 C63 3.3152 no 1_655
H9 C63 3.2780 no 3_667
H9 C64 3.3573 no 1_655
H9 C64 2.7602 no 3_667
H9 C65 3.0934 no 3_667
H9 H41 3.4153 no 1_655
H9 H42 3.4786 no 1_655
H9 H58 3.4139 no .
H9 H63 2.6584 no 1_655
H9 H63 3.5771 no 3_667
H9 H64 2.7521 no 1_655
H9 H64 2.7566 no 3_667
H9 H65 3.3041 no 3_667
H10A C42 3.3262 no 1_655
H10A C47 3.2054 no 1_655
H10A C48 3.0554 no 1_655
H10A H42 2.4711 no 1_655
H10A H47 3.0364 no 1_655
H10A H48 2.7631 no 1_655
H10A H63 3.1115 no 1_655
H10B C63 3.1786 no 1_655
H10B H47 3.4734 no 1_655
H10B H63 2.6437 no 1_655
H16A C56 2.9860 no .
H16A C57 3.0928 no .
H16A H28B 2.8747 no 2_656
H16A H56 2.5982 no .
H16A H57 2.7910 no .
H16B C39 3.4279 no 4_554
H16B C75 3.2338 no .
H16B C76 3.0732 no .
H16B C77 3.4396 no .
H16B H29A 3.2153 no 2_656
H16B H39 2.7499 no 4_554
H16B H56 3.4953 no .
H16B H71 3.3110 no 2_546
H16B H75 3.5034 no .
H16B H76 3.2535 no .
H16C H28B 3.1310 no 2_656
H16C H29A 3.3811 no 2_656
H16C H35 3.1486 no 4_554
H16C H36 3.3640 no 4_554
H16C H38 3.5549 no 4_554
H16C H39 3.5034 no 4_554
H17A C77 3.1560 no .
H17A C78 2.8578 no .
H17A H47 3.5248 no .
H17A H62 3.2598 no .
H17A H71 3.5478 no 2_546
H17A H77 3.1702 no .
H17A H78 2.6560 no .
H17B C55 3.3692 no .
H17B C56 3.0184 no .
H17B C57 3.1191 no .
H17B C58 3.5654 no .
H17B H56 3.2755 no .
H17B H57 3.4070 no .
H17B H62 3.5718 no .
H17C C47 3.4174 no .
H17C H47 2.8056 no .
H17C H62 3.5672 no .
H18A C53 3.1231 no .
H18A C75 3.3469 no 2_546
H18A H30A 3.3847 no 1_455
H18A H53 2.5219 no .
H18A H75 3.2379 no 2_546
H18B C30 3.0834 no 1_455
H18B C74 3.5044 no 2_546
H18B C75 3.3576 no 2_546
H18B H26C 2.9194 no 1_455
H18B H30A 2.5886 no 1_455
H18B H30C 2.8240 no 1_455
H18B H53 3.5486 no .
H18B H72 3.2885 no 2_546
H18B H74 3.3248 no 2_546
H18B H75 3.0758 no 2_546
H18C C53 3.3459 no .
H18C C54 3.5249 no .
H18C H30A 3.3053 no 1_455
H18C H30C 3.4180 no 1_455
H18C H48 3.3879 no .
H18C H53 3.0200 no .
H18C H54 3.3401 no .
H19A H72 3.5005 no 2_546
H19B C61 3.4404 no 2_546
H19B C66 3.2069 no 2_546
H19B C72 3.0736 no 2_546
H19B C73 2.7060 no 2_546
H19B C74 3.0443 no 2_546
H19B C75 3.4981 no 2_546
H19B C77 3.3113 no 2_546
H19B C78 2.8286 no 2_546
H19B B2 3.4201 no 2_546
H19B H66 2.9616 no 2_546
H19B H72 2.1860 no 2_546
H19B H74 3.4918 no 2_546
H19B H78 3.1673 no 2_546
H19C C76 3.4398 no 2_546
H19C C77 3.4069 no 2_546
H19C C78 3.5689 no 2_546
H19C H34 3.0239 no 3_657
H19C H72 3.4612 no 2_546
H20A C38 3.3579 no 4_554
H20A C39 3.0907 no 4_554
H20A C40 3.2026 no 4_554
H20A C41 3.5027 no 4_554
H20A C65 3.5708 no 2_546
H20A C66 3.4278 no 2_546
H20A H36 3.2163 no 4_554
H20A H39 3.3716 no 4_554
H20A H40 3.5759 no 4_554
H20A H65 3.0313 no 2_546
H20A H66 2.7334 no 2_546
H20A H72 3.5184 no 2_546
H20B C65 3.5159 no 2_546
H20B H36 3.4563 no 4_554
H20B H65 3.0010 no 2_546
H20B H66 3.2566 no 2_546
H20C C35 3.5922 no 4_554
H20C C36 3.1734 no 4_554
H20C H35 3.2144 no 4_554
H20C H36 2.3446 no 4_554
H26B C35 3.5363 no 4_554
H26B C70 3.2755 no 2_646
H26B C71 3.4290 no 2_646
H26B H35 2.8426 no 4_554
H26B H70 3.3271 no 2_646
H26B H71 3.5996 no 2_646
H26B H77 3.3591 no 1_655
H26C C70 3.3014 no 2_646
H26C C71 2.7898 no 2_646
H26C C72 3.1578 no 2_646
H26C H18B 2.9194 no 1_655
H26C H70 3.5796 no 2_646
H26C H71 2.7638 no 2_646
H26C H72 3.3223 no 2_646
H26C H74 3.2717 no 2_646
H26C H77 3.3932 no 1_655
H27A C56 3.4188 no 2_646
H27A C67 3.1839 no 2_646
H27A C68 2.6570 no 2_646
H27A C69 2.9396 no 2_646
H27A H44 3.2262 no 4_554
H27A H45 3.5177 no 4_554
H27A H56 3.2413 no 2_646
H27A H68 2.7234 no 2_646
H27A H69 3.1745 no 2_646
H27A H74 3.3475 no 2_646
H27B C35 3.0897 no 4_554
H27B C36 3.2856 no 4_554
H27B C69 3.4086 no 2_646
H27B H35 2.5700 no 4_554
H27B H36 2.9227 no 4_554
H27B H44 3.3566 no 4_554
H27B H69 3.4249 no 2_646
H27C H36 3.4720 no 4_554
H27C H44 3.3777 no 4_554
H28A C34 3.2056 no 3_657
H28A C35 3.5097 no 3_657
H28A H34 2.9667 no 3_657
H28A H35 3.4888 no 3_657
H28B C16 3.3749 no 2_646
H28B C56 3.1944 no 2_646
H28B C57 3.1349 no 2_646
H28B H16A 2.8747 no 2_646
H28B H16C 3.1310 no 2_646
H28B H56 2.5998 no 2_646
H28B H57 2.5040 no 2_646
H28C C57 3.5128 no 2_646
H28C H56 3.4219 no 2_646
H28C H57 2.9360 no 2_646
H29A C38 3.1249 no 3_657
H29A C39 3.3570 no 3_657
H29A C75 3.3311 no 2_646
H29A H16B 3.2153 no 2_646
H29A H16C 3.3811 no 2_646
H29A H38 2.3744 no 3_657
H29A H39 2.8710 no 3_657
H29A H51 3.0682 no 1_655
H29A H52 3.4651 no 1_655
H29A H75 2.7036 no 2_646
H29B C32 3.4969 no 3_657
H29B C33 3.3255 no 3_657
H29B C34 3.2701 no 3_657
H29B C35 3.3463 no 3_657
H29B C36 3.5097 no 3_657
H29B H38 2.7481 no 3_657
H29C C51 3.0099 no 1_655
H29C H38 2.8395 no 3_657
H29C H51 2.4768 no 1_655
H29C H75 3.5272 no 2_646
H30A C18 3.2515 no 1_655
H30A C50 3.4551 no 1_655
H30A C51 3.0184 no 1_655
H30A C52 2.8565 no 1_655
H30A C53 3.1305 no 1_655
H30A C54 3.5607 no 1_655
H30A C75 3.3847 no 2_646
H30A H18A 3.3847 no 1_655
H30A H18B 2.5886 no 1_655
H30A H18C 3.3053 no 1_655
H30A H48 3.3891 no 1_655
H30A H51 3.3671 no 1_655
H30A H52 3.1366 no 1_655
H30A H53 3.5384 no 1_655
H30A H75 2.5155 no 2_646
H30B C50 3.2275 no 1_655
H30B C51 3.2236 no 1_655
H30B H48 3.2465 no 1_655
H30B H50 3.4114 no 1_655
H30B H51 3.4072 no 1_655
H30C C18 3.5548 no 1_655
H30C H18B 2.8240 no 1_655
H30C H18C 3.4180 no 1_655
H30C H48 2.9029 no 1_655
H32 C2 3.2830 no .
H32 C4 3.4467 no 3_657
H32 H2 2.7867 no .
H32 H3 3.4971 no .
H32 H4B 3.4588 no 3_657
H32 H4C 2.7449 no 3_657
H33 S1 3.5007 no 3_657
H33 H2 3.5953 no .
H33 H3 3.3239 no .
H33 H53 2.8382 no 3_657
H34 C77 3.4468 no 4_555
H34 H19C 3.0239 no 3_657
H34 H28A 2.9667 no 3_657
H34 H70 3.0414 no 3_667
H34 H76 3.5037 no 4_555
H34 H77 3.0282 no 4_555
H35 C27 3.5471 no 4_455
H35 H16C 3.1486 no 4_455
H35 H20C 3.2144 no 4_455
H35 H26B 2.8426 no 4_455
H35 H27B 2.5700 no 4_455
H35 H28A 3.4888 no 3_657
H36 C20 3.1341 no 4_455
H36 C27 3.5819 no 4_455
H36 H16C 3.3640 no 4_455
H36 H20A 3.2163 no 4_455
H36 H20B 3.4563 no 4_455
H36 H20C 2.3446 no 4_455
H36 H27B 2.9227 no 4_455
H36 H27C 3.4720 no 4_455
H36 H69 3.5986 no 3_667
H38 C29 2.8074 no 3_657
H38 H16C 3.5549 no 4_455
H38 H29A 2.3744 no 3_657
H38 H29B 2.7481 no 3_657
H38 H29C 2.8395 no 3_657
H38 H51 2.8568 no 3_557
H39 C16 3.5253 no 4_455
H39 C52 3.3512 no 3_557
H39 C76 3.2777 no 4_455
H39 H16B 2.7499 no 4_455
H39 H16C 3.5034 no 4_455
H39 H20A 3.3716 no 4_455
H39 H29A 2.8710 no 3_657
H39 H51 3.1564 no 3_557
H39 H52 2.5713 no 3_557
H39 H75 3.3706 no 4_455
H39 H76 2.6994 no 4_455
H40 C2 3.4663 no 1_455
H40 C3 3.2776 no 1_455
H40 C69 3.2720 no 3_567
H40 C70 2.8807 no 3_567
H40 C71 3.1365 no 3_567
H40 H3 3.3292 no 1_455
H40 H20A 3.5759 no 4_455
H40 H52 3.5608 no 3_557
H40 H66 3.5609 no 3_567
H40 H70 3.0112 no 3_567
H40 H71 3.3966 no 3_567
H40 H76 3.5701 no 4_455
H41 N3 2.9465 no 1_455
H41 N91 3.0993 no 1_455
H41 C7 3.1351 no 1_455
H41 C8 2.8375 no 1_455
H41 C9 2.9540 no 1_455
H41 C65 3.5771 no 3_567
H41 C66 3.5377 no 3_567
H41 H4A 3.5702 no 1_455
H41 H6B 3.4991 no 1_455
H41 H8 3.2205 no 1_455
H41 H9 3.4153 no 1_455
H41 H65 3.3823 no 3_567
H41 H66 3.2809 no 3_567
H42 N91 3.3684 no 1_455
H42 C9 3.4506 no 1_455
H42 C10 3.2680 no 1_455
H42 H9 3.4786 no 1_455
H42 H10A 2.4711 no 1_455
H42 H65 3.3623 no 3_567
H44 C27 3.5147 no 4_455
H44 C69 3.3147 no 3_667
H44 H2 3.5546 no .
H44 H5A 3.4469 no .
H44 H27A 3.2262 no 4_455
H44 H27B 3.3566 no 4_455
H44 H27C 3.3777 no 4_455
H44 H68 3.2097 no 3_667
H44 H69 2.6129 no 3_667
H45 C57 3.4971 no 3_667
H45 C58 3.0454 no 3_667
H45 C59 2.8868 no 3_667
H45 C60 3.2546 no 3_667
H45 C68 3.5038 no 3_667
H45 H5A 3.5470 no .
H45 H6A 3.5066 no .
H45 H6B 3.4404 no .
H45 H27A 3.5177 no 4_455
H45 H58 3.3681 no 3_667
H45 H59 3.1063 no 3_667
H45 H68 2.6343 no 3_667
H46 C59 3.2419 no 3_667
H46 C60 3.5314 no .
H46 C62 3.2578 no .
H46 C63 3.3411 no .
H46 H5A 3.4751 no .
H46 H6A 3.0306 no .
H46 H8 3.5754 no 3_667
H46 H59 3.5270 no .
H46 H59 2.7442 no 3_667
H46 H60 3.0151 no .
H46 H62 2.7966 no .
H46 H63 2.9624 no .
H47 C17 3.5398 no .
H47 C62 3.2102 no .
H47 C63 3.2485 no .
H47 H5A 3.3037 no .
H47 H10A 3.0364 no 1_455
H47 H10B 3.4734 no 1_455
H47 H17A 3.5248 no .
H47 H17C 2.8056 no .
H47 H62 2.5504 no .
H47 H63 2.6452 no .
H48 C30 3.3601 no 1_455
H48 H5A 3.2451 no .
H48 H10A 2.7631 no 1_455
H48 H18C 3.3879 no .
H48 H30A 3.3891 no 1_455
H48 H30B 3.2465 no 1_455
H48 H30C 2.9029 no 1_455
H50 C4 3.3539 no 1_455
H50 C50 3.4747 no 3_557
H50 C51 3.1380 no 3_557
H50 H4A 2.5606 no 1_455
H50 H4C 3.3632 no 1_455
H50 H4C 3.1209 no 3_657
H50 H30B 3.4114 no 1_455
H50 H50 3.1199 no 3_557
H50 H51 2.4666 no 3_557
H51 C29 3.1991 no 1_455
H51 C38 2.9779 no 3_557
H51 C39 3.1354 no 3_557
H51 C50 3.2462 no 3_557
H51 H4A 3.4758 no 1_455
H51 H4A 3.2976 no 3_657
H51 H4C 3.0910 no 3_657
H51 H29A 3.0682 no 1_455
H51 H29C 2.4768 no 1_455
H51 H30A 3.3671 no 1_455
H51 H30B 3.4072 no 1_455
H51 H38 2.8568 no 3_557
H51 H39 3.1564 no 3_557
H51 H50 2.4666 no 3_557
H52 C39 3.0551 no 3_557
H52 C40 3.5973 no 3_557
H52 C75 3.2062 no 2_546
H52 C76 3.1376 no 2_546
H52 H3 2.8016 no 3_657
H52 H4C 3.5951 no 3_657
H52 H29A 3.4651 no 1_455
H52 H30A 3.1366 no 1_455
H52 H39 2.5713 no 3_557
H52 H40 3.5608 no 3_557
H52 H75 2.6240 no 2_546
H52 H76 2.5004 no 2_546
H53 C18 3.1665 no .
H53 H3 2.9752 no 3_657
H53 H18A 2.5219 no .
H53 H18B 3.5486 no .
H53 H18C 3.0200 no .
H53 H30A 3.5384 no 1_455
H53 H33 2.8382 no 3_657
H54 N1 3.0571 no .
H54 C2 2.8821 no .
H54 C5 3.3099 no .
H54 H2 2.7942 no .
H54 H5A 2.8381 no .
H54 H5B 3.4721 no .
H54 H18C 3.3401 no .
H56 C16 3.4437 no .
H56 C23 3.4520 no 2_656
H56 C28 3.2722 no 2_656
H56 H16A 2.5982 no .
H56 H16B 3.4953 no .
H56 H17B 3.2755 no .
H56 H27A 3.2413 no 2_656
H56 H28B 2.5998 no 2_656
H56 H28C 3.4219 no 2_656
H57 C28 3.1554 no 2_656
H57 H16A 2.7910 no .
H57 H17B 3.4070 no .
H57 H28B 2.5040 no 2_656
H57 H28C 2.9360 no 2_656
H58 N3 2.8861 no .
H58 N91 3.0328 no .
H58 C7 3.0207 no .
H58 C8 2.8419 no .
H58 C9 2.9359 no .
H58 H6A 3.2448 no .
H58 H8 3.2696 no .
H58 H9 3.4139 no .
H58 H45 3.3681 no 3_667
H58 H64 3.5573 no 1_655
H59 N3 3.4204 no .
H59 C6 3.2634 no .
H59 C8 3.3392 no .
H59 C46 3.4593 no 3_667
H59 C59 3.2067 no 3_667
H59 C60 3.3486 no 3_667
H59 H6A 2.4259 no .
H59 H6A 3.4474 no 3_667
H59 H8 3.1784 no .
H59 H45 3.1063 no 3_667
H59 H46 3.5270 no .
H59 H46 2.7442 no 3_667
H59 H59 2.5003 no 3_667
H59 H60 2.7774 no 3_667
H60 C6 3.4683 no 3_667
H60 C8 3.2200 no 3_667
H60 H6A 3.0902 no 3_667
H60 H6B 3.0718 no 3_667
H60 H8 2.4010 no 3_667
H60 H46 3.0151 no .
H60 H59 2.7774 no 3_667
H62 C46 3.3617 no .
H62 C47 3.2481 no .
H62 H8 3.3045 no 3_667
H62 H17A 3.2598 no .
H62 H17B 3.5718 no .
H62 H17C 3.5672 no .
H62 H46 2.7966 no .
H62 H47 2.5504 no .
H63 C9 3.3812 no 1_455
H63 C10 3.2446 no 1_455
H63 C46 3.2107 no .
H63 C47 3.0425 no .
H63 H9 2.6584 no 1_455
H63 H9 3.5771 no 3_667
H63 H10A 3.1115 no 1_455
H63 H10B 2.6437 no 1_455
H63 H46 2.9624 no .
H63 H47 2.6452 no .
H63 H64 3.4431 no 3_567
H64 C9 3.3457 no 1_455
H64 C9 3.5940 no 3_667
H64 H9 2.7521 no 1_455
H64 H9 2.7566 no 3_667
H64 H58 3.5573 no 1_455
H64 H63 3.4431 no 3_567
H64 H64 3.5453 no 3_567
H65 C20 3.4671 no 2_556
H65 C41 3.4566 no 3_567
H65 C42 3.4430 no 3_567
H65 H9 3.3041 no 3_667
H65 H20A 3.0313 no 2_556
H65 H20B 3.0010 no 2_556
H65 H41 3.3823 no 3_567
H65 H42 3.3623 no 3_567
H66 C20 3.3584 no 2_556
H66 C41 3.4847 no 3_567
H66 H8 3.4477 no 3_667
H66 H19B 2.9616 no 2_556
H66 H20A 2.7334 no 2_556
H66 H20B 3.2566 no 2_556
H66 H40 3.5609 no 3_567
H66 H41 3.2809 no 3_567
H68 C6 3.4178 no 3_667
H68 C44 3.4895 no 3_667
H68 C45 3.1700 no 3_667
H68 H6A 3.5922 no 3_667
H68 H6B 2.4823 no 3_667
H68 H27A 2.7234 no 2_656
H68 H44 3.2097 no 3_667
H68 H45 2.6343 no 3_667
H69 C2 3.0908 no 3_667
H69 C31 3.4809 no 3_667
H69 C35 3.3868 no 3_667
H69 C36 3.2796 no 3_667
H69 C44 3.1752 no 3_667
H69 H2 2.3492 no 3_667
H69 H6B 3.2292 no 3_667
H69 H27A 3.1745 no 2_656
H69 H27B 3.4249 no 2_656
H69 H36 3.5986 no 3_667
H69 H44 2.6129 no 3_667
H70 C33 3.5731 no 3_667
H70 C34 3.0983 no 3_667
H70 C35 3.4597 no 3_667
H70 C76 3.3255 no 2_556
H70 C77 3.3264 no 2_556
H70 H2 3.5772 no 3_667
H70 H26B 3.3271 no 2_656
H70 H26C 3.5796 no 2_656
H70 H34 3.0414 no 3_667
H70 H40 3.0112 no 3_567
H70 H76 2.7069 no 2_556
H70 H77 2.6908 no 2_556
H71 C11 3.2009 no 2_556
H71 C12 3.2581 no 2_556
H71 C13 3.4979 no 2_556
H71 C14 3.5451 no 2_556
H71 C15 3.3660 no 2_556
H71 C26 3.5950 no 2_656
H71 C77 3.3908 no 2_556
H71 H16B 3.3110 no 2_556
H71 H17A 3.5478 no 2_556
H71 H26B 3.5996 no 2_656
H71 H26C 2.7638 no 2_656
H71 H40 3.3966 no 3_567
H71 H76 3.3808 no 2_556
H71 H77 2.8635 no 2_556
H72 C13 3.1524 no 2_556
H72 C14 2.6916 no 2_556
H72 C15 3.2392 no 2_556
H72 C19 2.8367 no 2_556
H72 H18B 3.2885 no 2_556
H72 H19A 3.5005 no 2_556
H72 H19B 2.1860 no 2_556
H72 H19C 3.4612 no 2_556
H72 H20A 3.5184 no 2_556
H72 H26C 3.3223 no 2_656
H74 C21 3.0942 no 2_656
H74 C22 3.1627 no 2_656
H74 C23 3.3753 no 2_656
H74 C24 3.4387 no 2_656
H74 C25 3.2929 no 2_656
H74 H18B 3.3248 no 2_556
H74 H19B 3.4918 no 2_556
H74 H26C 3.2717 no 2_656
H74 H27A 3.3475 no 2_656
H75 C24 3.1646 no 2_656
H75 C25 3.1790 no 2_656
H75 C29 3.2779 no 2_656
H75 C30 3.2483 no 2_656
H75 C52 3.1408 no 2_556
H75 H16B 3.5034 no .
H75 H18A 3.2379 no 2_556
H75 H18B 3.0758 no 2_556
H75 H29A 2.7036 no 2_656
H75 H29C 3.5272 no 2_656
H75 H30A 2.5155 no 2_656
H75 H39 3.3706 no 4_554
H75 H52 2.6240 no 2_556
H76 C39 3.5521 no 4_554
H76 C52 3.3868 no 2_556
H76 C70 3.4608 no 2_546
H76 H16B 3.2535 no .
H76 H34 3.5037 no 4_454
H76 H39 2.6994 no 4_554
H76 H40 3.5701 no 4_554
H76 H52 2.5004 no 2_556
H76 H70 2.7069 no 2_546
H76 H71 3.3808 no 2_546
H77 C70 3.3094 no 2_546
H77 C71 3.3917 no 2_546
H77 H17A 3.1702 no .
H77 H26B 3.3591 no 1_455
H77 H26C 3.3932 no 1_455
H77 H34 3.0282 no 4_454
H77 H70 2.6908 no 2_546
H77 H71 2.8635 no 2_546
H78 C17 3.5622 no .
H78 H17A 2.6560 no .
H78 H19B 3.1673 no 2_556
